data_4063684
loop_
_publ_author_name
'Stollenz, Michael'
'Gehring, Henrike'
'Konstanzer, Vera'
'Fischer, Stefan'
'Dechert, Sebastian'
'Grosse, Christian'
'Meyer, Franc'

_publ_section_title
;
 From Pyrazolate-Based Binuclear Copper(I) Complexes to Octanuclear
 \s-Mesityl-Bridged \m4-Oxo-Cuprocuprates: Controlled Dioxygen Splitting
 by Organocopper Scaffolds
;
_journal_issue 14
_journal_name_full Organometallics
_journal_page_first 3708
_journal_paper_doi 10.1021/om100836j
_journal_volume 30
_journal_year 2011
_chemical_formula_moiety '1.25(C106 H130 Cu8 N12 O1), 5(C4 H10 O)'
_chemical_formula_sum 'C152.5 H212.5 Cu10 N15 O6.25'
_chemical_formula_weight 2991.38
_chemical_name_systematic
; 
 ? 
;
_space_group_IT_number 88
_symmetry_cell_setting tetragonal
_symmetry_Int_Tables_number 88
_symmetry_space_group_name_Hall '-I 4ad'
_symmetry_space_group_name_H-M 'I 41/a :2'
_atom_sites_solution_hydrogens geom
_atom_sites_solution_primary direct
_atom_sites_solution_secondary difmap
_audit_creation_method SHELXL-97
_cell_angle_alpha 90.00
_cell_angle_beta 90.00
_cell_angle_gamma 90.00
_cell_formula_units_Z 16
_cell_length_a 42.615(6)
_cell_length_b 42.615(6)
_cell_length_c 32.935(7)
_cell_measurement_reflns_used 9573
_cell_measurement_temperature 100(2)
_cell_measurement_theta_max 64.6935
_cell_measurement_theta_min 2.0745
_cell_volume 59811(17)
_computing_cell_refinement 'Bruker AXS SAINT (v 7.40A, Bruker 2008)'
_computing_data_collection 'Proteum2 (v 2.2-RC7, Bruker 2006)'
_computing_data_reduction 'Bruker AXS SAINT (v 7.40A, Bruker 2008)'
_computing_molecular_graphics 'Bruker AXS SHELXTL (v 6.12)'
_computing_publication_material 'SHELXL-97 (Sheldrick, 1997)'
_computing_structure_refinement 'SHELXL-97 (Sheldrick, 1997)'
_computing_structure_solution 'SHELXS-97 (Sheldrick, 1990)'
_diffrn_ambient_temperature 100(2)
_diffrn_detector_area_resol_mean 5.602
_diffrn_measured_fraction_theta_full 1.000
_diffrn_measured_fraction_theta_max 1.000
_diffrn_measurement_device_type 'Bruker three circle diffractometer'
_diffrn_measurement_method 'omega scan'
_diffrn_radiation_monochromator 'mirror system'
_diffrn_radiation_probe x-ray
_diffrn_radiation_type CuK\a
_diffrn_radiation_wavelength 1.54178
_diffrn_reflns_av_R_equivalents 0.0000
_diffrn_reflns_av_sigmaI/netI 0.0324
_diffrn_reflns_limit_h_max 33
_diffrn_reflns_limit_h_min -33
_diffrn_reflns_limit_k_max 47
_diffrn_reflns_limit_k_min 0
_diffrn_reflns_limit_l_max 36
_diffrn_reflns_limit_l_min 0
_diffrn_reflns_number 22216
_diffrn_reflns_theta_full 60.01
_diffrn_reflns_theta_max 60.01
_diffrn_reflns_theta_min 1.70
_diffrn_source 'rotating anode'
_diffrn_source_type 'Bruker AXS'
_diffrn_standards_decay_% 0
_diffrn_standards_interval_count 0
_diffrn_standards_interval_time 0
_diffrn_standards_number 0
_exptl_absorpt_coefficient_mu 1.954
_exptl_absorpt_correction_T_max 0.7582
_exptl_absorpt_correction_T_min 0.5917
_exptl_absorpt_correction_type multi-scan
_exptl_absorpt_process_details sadabs
_exptl_crystal_colour 'yellow orange'
_exptl_crystal_density_diffrn 1.329
_exptl_crystal_density_method 'not measured'
_exptl_crystal_description block
_exptl_crystal_F_000 25160
_exptl_crystal_size_max 0.30
_exptl_crystal_size_mid 0.20
_exptl_crystal_size_min 0.15
_refine_diff_density_max 0.921
_refine_diff_density_min -0.902
_refine_diff_density_rms 0.115
_refine_ls_extinction_method none
_refine_ls_goodness_of_fit_ref 1.278
_refine_ls_hydrogen_treatment constr
_refine_ls_matrix_type full
_refine_ls_number_parameters 1851
_refine_ls_number_reflns 22216
_refine_ls_number_restraints 2210
_refine_ls_restrained_S_all 1.236
_refine_ls_R_factor_all 0.0987
_refine_ls_R_factor_gt 0.0667
_refine_ls_shift/su_max 0.018
_refine_ls_shift/su_mean 0.000
_refine_ls_structure_factor_coef Fsqd
_refine_ls_weighting_details 'calc w=1/[\s^2^(Fo^2^)+(0.1069P)^2^+230.0892P] where P=(Fo^2^+2Fc^2^)/3'
_refine_ls_weighting_scheme calc
_refine_ls_wR_factor_gt 0.1835
_refine_ls_wR_factor_ref 0.2227
_reflns_number_gt 16184
_reflns_number_total 22216
_reflns_threshold_expression >2sigma(I)
_cod_data_source_file om100836j_si_003.cif
_cod_data_source_block 6-stg114
_cod_original_cell_volume 59812(17)
_cod_original_sg_symbol_Hall '-i 4ad'
_cod_original_sg_symbol_H-M 'I 41/a'
_cod_original_formula_sum 'C152.50 H212.50 Cu10 N15 O6.25'
_cod_database_code 4063684

loop_
_symmetry_equiv_pos_as_xyz
'x, y, z'
'-x+1/2, -y, z+1/2'
'-y+3/4, x+1/4, z+1/4'
'y+3/4, -x+3/4, z+3/4'
'x+1/2, y+1/2, z+1/2'
'-x+1, -y+1/2, z+1'
'-y+5/4, x+3/4, z+3/4'
'y+5/4, -x+5/4, z+5/4'
'-x, -y, -z'
'x-1/2, y, -z-1/2'
'y-3/4, -x-1/4, -z-1/4'
'-y-3/4, x-3/4, -z-3/4'
'-x+1/2, -y+1/2, -z+1/2'
'x, y+1/2, -z'
'y-1/4, -x+1/4, -z+1/4'
'-y-1/4, x-1/4, -z-1/4'

loop_
_atom_site_label
_atom_site_type_symbol
_atom_site_fract_x
_atom_site_fract_y
_atom_site_fract_z
_atom_site_U_iso_or_equiv
_atom_site_adp_type
_atom_site_occupancy
_atom_site_symmetry_multiplicity
_atom_site_calc_flag
_atom_site_refinement_flags
_atom_site_disorder_assembly
_atom_site_disorder_group
Cu1 Cu 0.173651(6) 0.786230(6) 0.112834(8) 0.04018(7) Uani 1 1 d U . .
O1 O 0.22536(3) 0.85523(3) 0.07084(4) 0.0441(3) Uani 1 1 d U . .
N1 N 0.18348(3) 0.74894(3) 0.07824(4) 0.0408(4) Uani 1 1 d U . .
C1 C 0.20444(4) 0.80329(5) 0.15841(6) 0.0443(5) Uani 1 1 d U . .
Cu2 Cu 0.225873(6) 0.776563(6) 0.012761(8) 0.04104(7) Uani 1 1 d U A .
N2 N 0.19875(4) 0.74576(3) 0.04187(4) 0.0414(4) Uani 1 1 d U A .
C2 C 0.21115(4) 0.81329(4) -0.02755(5) 0.0413(4) Uani 1 1 d U . .
Cu3 Cu 0.213982(6) 0.827999(6) 0.111734(8) 0.04026(7) Uani 1 1 d U . .
N3 N 0.13875(3) 0.74504(3) 0.14055(4) 0.0408(4) Uani 1 1 d U . .
Cu4 Cu 0.218291(6) 0.831694(6) 0.025074(8) 0.03787(7) Uani 1 1 d U . .
N4 N 0.13039(3) 0.80377(3) 0.10067(5) 0.0412(4) Uani 1 1 d U . .
N5 N 0.24167(4) 0.72581(4) -0.01582(5) 0.0461(4) Uani 1 1 d U . .
N6 N 0.27353(4) 0.77401(3) 0.03058(5) 0.0440(4) Uani 1 1 d U . .
Cu7 Cu 0.278024(6) 0.921121(6) 0.111487(7) 0.03629(7) Uani 1 1 d U . .
N11 N 0.26274(3) 0.96136(3) 0.08670(4) 0.0374(4) Uani 1 1 d U . .
C3 C 0.30716(4) 0.88619(4) 0.08161(5) 0.0415(5) Uani 1 1 d U . .
Cu8 Cu 0.204304(6) 0.941674(6) 0.037261(7) 0.03776(7) Uani 1 1 d U . .
N12 N 0.23591(3) 0.96915(3) 0.06563(4) 0.0362(4) Uani 1 1 d U . .
C4 C 0.16440(4) 0.91806(4) 0.06189(5) 0.0368(4) Uani 1 1 d U . .
Cu5 Cu 0.264369(6) 0.873119(6) 0.076111(8) 0.03926(7) Uani 1 1 d U . .
N13 N 0.30779(3) 0.96025(3) 0.14839(4) 0.0359(4) Uani 1 1 d U . .
C13 C 0.22206(4) 0.77604(5) 0.16814(6) 0.0496(5) Uani 1 1 d U . .
Cu6 Cu 0.198477(6) 0.888704(6) 0.064551(7) 0.03716(7) Uani 1 1 d U . .
N14 N 0.26150(3) 0.91489(3) 0.16977(4) 0.0370(4) Uani 1 1 d U . .
C14 C 0.24449(5) 0.76168(5) 0.13807(6) 0.0565(6) Uani 1 1 d U . .
H14A H 0.2429 0.7388 0.1393 0.085 Uiso 1 1 calc R . .
H14B H 0.2660 0.7681 0.1447 0.085 Uiso 1 1 calc R . .
H14C H 0.2392 0.7689 0.1106 0.085 Uiso 1 1 calc R . .
N15 N 0.19638(3) 0.99412(3) 0.00646(4) 0.0382(4) Uani 1 1 d U . .
C15 C 0.21933(5) 0.76245(6) 0.20682(7) 0.0627(6) Uani 1 1 d U . .
H15A H 0.2309 0.7440 0.2128 0.075 Uiso 1 1 calc R . .
N16 N 0.21807(3) 0.93489(3) -0.02337(4) 0.0376(4) Uani 1 1 d U . .
C16 C 0.20002(5) 0.77547(6) 0.23668(6) 0.0642(7) Uani 1 1 d U . .
C17 C 0.19664(6) 0.75899(9) 0.27758(7) 0.0957(10) Uani 1 1 d U . .
H17A H 0.1745 0.7544 0.2826 0.144 Uiso 1 1 calc R . .
H17B H 0.2047 0.7727 0.2991 0.144 Uiso 1 1 calc R . .
H17C H 0.2086 0.7394 0.2772 0.144 Uiso 1 1 calc R . .
C18 C 0.18421(5) 0.80334(6) 0.22795(6) 0.0614(6) Uani 1 1 d U . .
H18A H 0.1721 0.8131 0.2486 0.074 Uiso 1 1 calc R . .
C19 C 0.18586(4) 0.81694(5) 0.19014(6) 0.0496(5) Uani 1 1 d U . .
C20 C 0.16654(5) 0.84632(5) 0.18241(7) 0.0595(6) Uani 1 1 d U . .
H20A H 0.1635 0.8577 0.2080 0.089 Uiso 1 1 calc R . .
H20B H 0.1461 0.8404 0.1712 0.089 Uiso 1 1 calc R . .
H20C H 0.1776 0.8598 0.1630 0.089 Uiso 1 1 calc R . .
C21 C 0.17915(5) 0.80967(4) -0.03911(6) 0.0465(5) Uani 1 1 d U . .
C22 C 0.15387(4) 0.80483(5) -0.00720(6) 0.0477(5) Uani 1 1 d U . .
H22A H 0.1344 0.7979 -0.0204 0.072 Uiso 1 1 calc R . .
H22B H 0.1501 0.8246 0.0071 0.072 Uiso 1 1 calc R . .
H22C H 0.1608 0.7888 0.0122 0.072 Uiso 1 1 calc R . .
C23 C 0.17015(5) 0.81228(5) -0.07969(6) 0.0563(6) Uani 1 1 d U . .
H23A H 0.1487 0.8096 -0.0868 0.068 Uiso 1 1 calc R . .
C24 C 0.19191(5) 0.81864(5) -0.10971(6) 0.0604(6) Uani 1 1 d U . .
C25 C 0.18166(6) 0.82273(6) -0.15396(7) 0.0782(8) Uani 1 1 d U . .
H25A H 0.1591 0.8185 -0.1563 0.117 Uiso 1 1 calc R . .
H25B H 0.1933 0.8080 -0.1712 0.117 Uiso 1 1 calc R . .
H25C H 0.1860 0.8443 -0.1627 0.117 Uiso 1 1 calc R . .
C26 C 0.22329(5) 0.82172(5) -0.09888(6) 0.0501(5) Uani 1 1 d U . .
H26A H 0.2384 0.8255 -0.1195 0.060 Uiso 1 1 calc R . .
C27 C 0.23332(4) 0.81945(4) -0.05872(6) 0.0429(5) Uani 1 1 d U . .
C28 C 0.26748(4) 0.82480(5) -0.04918(6) 0.0488(6) Uani 1 1 d U . .
H28A H 0.2778 0.8345 -0.0726 0.073 Uiso 1 1 calc R . .
H28B H 0.2776 0.8047 -0.0431 0.073 Uiso 1 1 calc R . .
H28C H 0.2693 0.8387 -0.0256 0.073 Uiso 1 1 calc R . .
C29 C 0.17482(4) 0.72053(4) 0.09053(5) 0.0404(5) Uani 1 1 d U . .
C30 C 0.18452(4) 0.69753(4) 0.06274(6) 0.0409(5) Uani 1 1 d U A .
C31 C 0.19915(4) 0.71477(4) 0.03210(5) 0.0390(5) Uani 1 1 d U . .
C32 C 0.18094(4) 0.66319(4) 0.06566(6) 0.0441(5) Uani 1 1 d U . .
C33 C 0.17244(5) 0.64507(5) 0.03325(8) 0.0635(6) Uani 1 1 d U A .
H33A H 0.1680 0.6545 0.0077 0.076 Uiso 1 1 calc R . .
C34 C 0.17030(6) 0.61200(5) 0.03809(9) 0.0709(7) Uani 1 1 d U . .
H34A H 0.1646 0.5991 0.0157 0.085 Uiso 1 1 calc R A .
C35 C 0.17643(6) 0.59863(5) 0.07527(9) 0.0721(7) Uani 1 1 d U A .
H35A H 0.1748 0.5765 0.0783 0.086 Uiso 1 1 calc R . .
C36 C 0.18477(6) 0.61633(5) 0.10756(8) 0.0677(7) Uani 1 1 d U . .
H36A H 0.1891 0.6068 0.1330 0.081 Uiso 1 1 calc R A .
C37 C 0.18685(5) 0.64877(5) 0.10307(7) 0.0562(6) Uani 1 1 d U A .
H37A H 0.1924 0.6613 0.1258 0.067 Uiso 1 1 calc R . .
C38 C 0.21510(5) 0.70469(4) -0.00655(6) 0.0447(5) Uani 1 1 d U A .
H38A H 0.2229 0.6829 -0.0036 0.054 Uiso 1 1 calc R . .
H38B H 0.1999 0.7051 -0.0292 0.054 Uiso 1 1 calc R . .
C39A C 0.25250(6) 0.71080(11) -0.06319(15) 0.0523(14) Uani 0.1437(15) 1 d PDU A 2
H39A H 0.2567 0.6877 -0.0634 0.063 Uiso 0.1437(15) 1 calc PR A 2
C40A C 0.22437(9) 0.7209(2) -0.08891(8) 0.0531(18) Uani 0.1437(15) 1 d PDU A 2
H40A H 0.2061 0.7070 -0.0841 0.064 Uiso 0.1437(15) 1 calc PR A 2
H40B H 0.2183 0.7428 -0.0828 0.064 Uiso 0.1437(15) 1 calc PR A 2
C41A C 0.23614(8) 0.71784(16) -0.13260(10) 0.0641(19) Uani 0.1437(15) 1 d PDU A 2
H41A H 0.2377 0.6951 -0.1381 0.077 Uiso 0.1437(15) 1 calc PR A 2
H41D H 0.2191 0.7259 -0.1501 0.077 Uiso 0.1437(15) 1 calc PR A 2
C42A C 0.26643(7) 0.73241(15) -0.14864(12) 0.074(2) Uani 0.1437(15) 1 d PDU A 2
H42A H 0.2643 0.7554 -0.1515 0.088 Uiso 0.1437(15) 1 calc PR A 2
H42B H 0.2723 0.7233 -0.1753 0.088 Uiso 0.1437(15) 1 calc PR A 2
C43A C 0.29063(10) 0.7240(2) -0.11612(8) 0.077(2) Uani 0.1437(15) 1 d PDU A 2
H43A H 0.2953 0.7013 -0.1183 0.093 Uiso 0.1437(15) 1 calc PR A 2
H43B H 0.3103 0.7354 -0.1222 0.093 Uiso 0.1437(15) 1 calc PR A 2
C44A C 0.28128(9) 0.73111(12) -0.07225(10) 0.0502(17) Uani 0.1437(15) 1 d PDU A 2
H44A H 0.2761 0.7536 -0.0691 0.060 Uiso 0.1437(15) 1 calc PR A 2
H44B H 0.2987 0.7259 -0.0535 0.060 Uiso 0.1437(15) 1 calc PR A 2
C39B C 0.25142(5) 0.72618(4) -0.05856(6) 0.0475(6) Uani 0.8563(15) 1 d PDU A 1
H39B H 0.2700 0.7405 -0.0602 0.057 Uiso 0.8563(15) 1 calc PR A 1
C40B C 0.22651(5) 0.73998(5) -0.08662(5) 0.0506(6) Uani 0.8563(15) 1 d PDU A 1
H40C H 0.2189 0.7601 -0.0753 0.061 Uiso 0.8563(15) 1 calc PR A 1
H40D H 0.2084 0.7254 -0.0883 0.061 Uiso 0.8563(15) 1 calc PR A 1
C41B C 0.23996(7) 0.74543(5) -0.12906(6) 0.0640(8) Uani 0.8563(15) 1 d PDU A 1
H41B H 0.2235 0.7542 -0.1470 0.077 Uiso 0.8563(15) 1 calc PR A 1
H41C H 0.2574 0.7607 -0.1276 0.077 Uiso 0.8563(15) 1 calc PR A 1
C42B C 0.25185(6) 0.71462(5) -0.14650(6) 0.0637(8) Uani 0.8563(15) 1 d PDU A 1
H42C H 0.2617 0.7186 -0.1733 0.076 Uiso 0.8563(15) 1 calc PR A 1
H42D H 0.2339 0.7002 -0.1507 0.076 Uiso 0.8563(15) 1 calc PR A 1
C43B C 0.27569(5) 0.69906(6) -0.11853(6) 0.0641(7) Uani 0.8563(15) 1 d PDU A 1
H43C H 0.2948 0.7123 -0.1170 0.077 Uiso 0.8563(15) 1 calc PR A 1
H43D H 0.2818 0.6784 -0.1299 0.077 Uiso 0.8563(15) 1 calc PR A 1
C44B C 0.26222(6) 0.69447(4) -0.07565(6) 0.0545(7) Uani 0.8563(15) 1 d PDU A 1
H44C H 0.2442 0.6798 -0.0767 0.065 Uiso 0.8563(15) 1 calc PR A 1
H44D H 0.2785 0.6853 -0.0577 0.065 Uiso 0.8563(15) 1 calc PR A 1
C45 C 0.26729(5) 0.71937(4) 0.01261(6) 0.0477(5) Uani 1 1 d U A .
H45A H 0.2802 0.7021 0.0015 0.057 Uiso 1 1 calc R . .
H45B H 0.2582 0.7120 0.0386 0.057 Uiso 1 1 calc R . .
C46 C 0.28824(5) 0.74684(5) 0.02117(6) 0.0482(5) Uani 1 1 d U A .
C47 C 0.32046(5) 0.74394(5) 0.02289(7) 0.0609(7) Uani 1 1 d U . .
H47A H 0.3303 0.7248 0.0156 0.073 Uiso 1 1 calc R A .
C48 C 0.33833(5) 0.76957(6) 0.03554(8) 0.0659(7) Uani 1 1 d U A .
H48A H 0.3605 0.7681 0.0369 0.079 Uiso 1 1 calc R . .
C49 C 0.32345(5) 0.79695(5) 0.04604(7) 0.0561(6) Uani 1 1 d U . .
H49A H 0.3349 0.8147 0.0553 0.067 Uiso 1 1 calc R A .
C50 C 0.29126(4) 0.79779(5) 0.04260(6) 0.0456(5) Uani 1 1 d U A .
H50A H 0.2810 0.8169 0.0494 0.055 Uiso 1 1 calc R . .
C51 C 0.15783(4) 0.71718(4) 0.13025(6) 0.0433(5) Uani 1 1 d U . .
H51A H 0.1440 0.6986 0.1289 0.052 Uiso 1 1 calc R . .
H51B H 0.1734 0.7136 0.1521 0.052 Uiso 1 1 calc R . .
C52 C 0.12935(4) 0.74474(4) 0.18388(5) 0.0452(5) Uani 1 1 d U . .
H52A H 0.1492 0.7461 0.2001 0.054 Uiso 1 1 calc R . .
C53 C 0.11252(5) 0.71504(5) 0.19790(6) 0.0601(6) Uani 1 1 d U . .
H53A H 0.1256 0.6964 0.1916 0.072 Uiso 1 1 calc R . .
H53B H 0.0924 0.7129 0.1832 0.072 Uiso 1 1 calc R . .
C54 C 0.10630(6) 0.71662(6) 0.24393(7) 0.0681(7) Uani 1 1 d U . .
H54A H 0.0954 0.6972 0.2526 0.082 Uiso 1 1 calc R . .
H54B H 0.1266 0.7177 0.2585 0.082 Uiso 1 1 calc R . .
C55 C 0.08703(5) 0.74416(6) 0.25506(7) 0.0688(7) Uani 1 1 d U . .
H55A H 0.0842 0.7447 0.2849 0.083 Uiso 1 1 calc R . .
H55B H 0.0660 0.7423 0.2424 0.083 Uiso 1 1 calc R . .
C56 C 0.10276(5) 0.77480(6) 0.24085(6) 0.0583(6) Uani 1 1 d U . .
H56A H 0.0887 0.7928 0.2465 0.070 Uiso 1 1 calc R . .
H56B H 0.1225 0.7781 0.2561 0.070 Uiso 1 1 calc R . .
C57 C 0.10980(4) 0.77325(5) 0.19517(6) 0.0470(5) Uani 1 1 d U . .
H57A H 0.0898 0.7726 0.1800 0.056 Uiso 1 1 calc R . .
H57B H 0.1212 0.7925 0.1870 0.056 Uiso 1 1 calc R . .
C58 C 0.11288(4) 0.74981(4) 0.11179(5) 0.0432(5) Uani 1 1 d U . .
H58A H 0.0936 0.7404 0.1234 0.052 Uiso 1 1 calc R . .
H58B H 0.1178 0.7384 0.0864 0.052 Uiso 1 1 calc R . .
C59 C 0.10623(4) 0.78298(4) 0.10146(5) 0.0393(5) Uani 1 1 d U . .
C60 C 0.07635(4) 0.79254(5) 0.08980(6) 0.0457(5) Uani 1 1 d U . .
H60A H 0.0596 0.7779 0.0901 0.055 Uiso 1 1 calc R . .
C61 C 0.07080(5) 0.82324(5) 0.07770(7) 0.0565(6) Uani 1 1 d U . .
H61A H 0.0505 0.8297 0.0693 0.068 Uiso 1 1 calc R . .
C62 C 0.09524(5) 0.84400(5) 0.07808(6) 0.0536(6) Uani 1 1 d U . .
H62A H 0.0921 0.8653 0.0704 0.064 Uiso 1 1 calc R . .
C63 C 0.12428(5) 0.83368(4) 0.08962(6) 0.0480(5) Uani 1 1 d U . .
H63A H 0.1411 0.8483 0.0899 0.058 Uiso 1 1 calc R . .
C113 C 0.32662(4) 0.86972(4) 0.10993(5) 0.0426(5) Uani 1 1 d U . .
C114 C 0.31239(4) 0.84868(4) 0.14162(6) 0.0436(5) Uani 1 1 d U . .
H11A H 0.3290 0.8402 0.1590 0.065 Uiso 1 1 calc R . .
H11B H 0.3013 0.8314 0.1283 0.065 Uiso 1 1 calc R . .
H11C H 0.2976 0.8607 0.1582 0.065 Uiso 1 1 calc R . .
C115 C 0.35915(4) 0.87196(4) 0.10822(6) 0.0473(5) Uani 1 1 d U . .
H11D H 0.3715 0.8607 0.1273 0.057 Uiso 1 1 calc R . .
C116 C 0.37387(5) 0.89021(5) 0.07932(7) 0.0552(6) Uani 1 1 d U . .
C117 C 0.40962(5) 0.89239(7) 0.07845(9) 0.0769(8) Uani 1 1 d U . .
H11E H 0.4185 0.8769 0.0973 0.115 Uiso 1 1 calc R . .
H11F H 0.4161 0.9135 0.0866 0.115 Uiso 1 1 calc R . .
H11G H 0.4172 0.8881 0.0509 0.115 Uiso 1 1 calc R . .
C118 C 0.35542(5) 0.90562(5) 0.05074(7) 0.0566(6) Uani 1 1 d U . .
H11H H 0.3653 0.9178 0.0303 0.068 Uiso 1 1 calc R . .
C119 C 0.32247(5) 0.90360(4) 0.05131(6) 0.0462(5) Uani 1 1 d U . .
C120 C 0.30431(5) 0.91797(6) 0.01632(6) 0.0605(7) Uani 1 1 d U . .
H12A H 0.2907 0.9347 0.0266 0.091 Uiso 1 1 calc R . .
H12B H 0.2915 0.9018 0.0033 0.091 Uiso 1 1 calc R . .
H12C H 0.3190 0.9267 -0.0035 0.091 Uiso 1 1 calc R . .
C121 C 0.15466(4) 0.93183(4) 0.09877(5) 0.0393(5) Uani 1 1 d U . .
C122 C 0.17780(4) 0.93421(5) 0.13380(5) 0.0454(5) Uani 1 1 d U . .
H12D H 0.1683 0.9462 0.1560 0.068 Uiso 1 1 calc R . .
H12E H 0.1969 0.9449 0.1246 0.068 Uiso 1 1 calc R . .
H12F H 0.1832 0.9131 0.1434 0.068 Uiso 1 1 calc R . .
C123 C 0.12390(4) 0.94106(5) 0.10550(6) 0.0480(5) Uani 1 1 d U . .
H12G H 0.1183 0.9503 0.1307 0.058 Uiso 1 1 calc R . .
C124 C 0.10110(4) 0.93679(5) 0.07536(6) 0.0518(6) Uani 1 1 d U . .
C125 C 0.06721(5) 0.94665(7) 0.08278(8) 0.0727(8) Uani 1 1 d U . .
H12H H 0.0530 0.9311 0.0708 0.109 Uiso 1 1 calc R . .
H12I H 0.0634 0.9672 0.0702 0.109 Uiso 1 1 calc R . .
H12J H 0.0634 0.9481 0.1121 0.109 Uiso 1 1 calc R . .
C126 C 0.10958(4) 0.92259(4) 0.03991(6) 0.0449(5) Uani 1 1 d U . .
H12K H 0.0940 0.9190 0.0198 0.054 Uiso 1 1 calc R . .
C127 C 0.14055(4) 0.91304(4) 0.03209(5) 0.0389(5) Uani 1 1 d U . .
C128 C 0.14698(4) 0.89676(5) -0.00725(6) 0.0465(5) Uani 1 1 d U . .
H12L H 0.1276 0.8871 -0.0173 0.070 Uiso 1 1 calc R . .
H12M H 0.1629 0.8805 -0.0030 0.070 Uiso 1 1 calc R . .
H12N H 0.1547 0.9120 -0.0272 0.070 Uiso 1 1 calc R . .
C129 C 0.23616(4) 1.00045(4) 0.05987(5) 0.0383(5) Uani 1 1 d U . .
C130 C 0.26269(4) 1.01366(4) 0.07800(5) 0.0382(4) Uani 1 1 d U . .
C131 C 0.27885(4) 0.98803(4) 0.09444(5) 0.0368(4) Uani 1 1 d U . .
C132 C 0.27141(4) 1.04740(4) 0.07881(5) 0.0410(5) Uani 1 1 d U . .
C133 C 0.30206(5) 1.05735(5) 0.07266(6) 0.0469(5) Uani 1 1 d U . .
H13A H 0.3180 1.0422 0.0680 0.056 Uiso 1 1 calc R . .
C134 C 0.30981(5) 1.08905(5) 0.07321(6) 0.0545(6) Uani 1 1 d U . .
H13B H 0.3310 1.0952 0.0691 0.065 Uiso 1 1 calc R . .
C135 C 0.28748(6) 1.11126(5) 0.07951(6) 0.0583(6) Uani 1 1 d U . .
H13C H 0.2929 1.1329 0.0797 0.070 Uiso 1 1 calc R . .
C136 C 0.25661(6) 1.10209(5) 0.08573(6) 0.0568(6) Uani 1 1 d U . .
H13D H 0.2409 1.1175 0.0901 0.068 Uiso 1 1 calc R . .
C137 C 0.24847(5) 1.07052(4) 0.08567(6) 0.0495(5) Uani 1 1 d U . .
H13E H 0.2273 1.0645 0.0903 0.059 Uiso 1 1 calc R . .
C138 C 0.30863(4) 0.98606(4) 0.11834(5) 0.0399(5) Uani 1 1 d U . .
H13F H 0.3264 0.9827 0.0995 0.048 Uiso 1 1 calc R . .
H13G H 0.3121 1.0062 0.1326 0.048 Uiso 1 1 calc R . .
C139 C 0.33962(4) 0.95242(4) 0.16344(5) 0.0371(5) Uani 1 1 d U . .
H13H H 0.3523 0.9459 0.1393 0.044 Uiso 1 1 calc R . .
C140 C 0.35700(5) 0.98024(5) 0.18319(7) 0.0524(6) Uani 1 1 d U . .
H14D H 0.3456 0.9872 0.2078 0.063 Uiso 1 1 calc R . .
H14E H 0.3579 0.9981 0.1640 0.063 Uiso 1 1 calc R . .
C141 C 0.39067(5) 0.97012(5) 0.19480(7) 0.0587(6) Uani 1 1 d U . .
H14F H 0.4026 0.9650 0.1698 0.070 Uiso 1 1 calc R . .
H14G H 0.4014 0.9878 0.2085 0.070 Uiso 1 1 calc R . .
C142 C 0.39042(5) 0.94152(5) 0.22296(7) 0.0549(6) Uani 1 1 d U . .
H14H H 0.4122 0.9349 0.2287 0.066 Uiso 1 1 calc R . .
H14I H 0.3803 0.9471 0.2490 0.066 Uiso 1 1 calc R . .
C143 C 0.37254(4) 0.91465(4) 0.20309(6) 0.0484(5) Uani 1 1 d U . .
H14J H 0.3717 0.8966 0.2219 0.058 Uiso 1 1 calc R . .
H14K H 0.3837 0.9079 0.1782 0.058 Uiso 1 1 calc R . .
C144 C 0.33919(4) 0.92477(4) 0.19218(6) 0.0424(5) Uani 1 1 d U . .
H14L H 0.3280 0.9070 0.1793 0.051 Uiso 1 1 calc R . .
H14M H 0.3277 0.9306 0.2172 0.051 Uiso 1 1 calc R . .
C145 C 0.28479(4) 0.96631(4) 0.18028(5) 0.0379(5) Uani 1 1 d U . .
H14N H 0.2689 0.9812 0.1696 0.045 Uiso 1 1 calc R . .
H14O H 0.2956 0.9767 0.2032 0.045 Uiso 1 1 calc R . .
C146 C 0.26800(4) 0.93756(4) 0.19622(5) 0.0395(5) Uani 1 1 d U . .
C147 C 0.25844(4) 0.93605(5) 0.23673(6) 0.0477(5) Uani 1 1 d U . .
H14P H 0.2629 0.9528 0.2549 0.057 Uiso 1 1 calc R . .
C148 C 0.24235(5) 0.90966(5) 0.24994(6) 0.0593(6) Uani 1 1 d U . .
H14Q H 0.2359 0.9078 0.2775 0.071 Uiso 1 1 calc R . .
C149 C 0.23588(5) 0.88630(5) 0.22248(6) 0.0530(6) Uani 1 1 d U . .
H14R H 0.2250 0.8679 0.2307 0.064 Uiso 1 1 calc R . .
C150 C 0.24544(4) 0.89001(5) 0.18285(6) 0.0438(5) Uani 1 1 d U . .
H15B H 0.2403 0.8740 0.1639 0.053 Uiso 1 1 calc R . .
C151 C 0.20976(4) 1.01599(4) 0.03706(6) 0.0413(5) Uani 1 1 d U . .
H15C H 0.1932 1.0224 0.0564 0.050 Uiso 1 1 calc R . .
H15D H 0.2177 1.0351 0.0233 0.050 Uiso 1 1 calc R . .
C152 C 0.16499(4) 1.00586(5) -0.00759(6) 0.0448(5) Uani 1 1 d U . .
H15E H 0.1670 1.0285 -0.0151 0.054 Uiso 1 1 calc R . .
C153 C 0.14106(4) 1.00289(5) 0.02699(6) 0.0471(5) Uani 1 1 d U . .
H15F H 0.1398 0.9807 0.0357 0.056 Uiso 1 1 calc R . .
H15G H 0.1482 1.0155 0.0505 0.056 Uiso 1 1 calc R . .
C154 C 0.10852(5) 1.01408(5) 0.01388(7) 0.0565(6) Uani 1 1 d U . .
H15H H 0.1092 1.0368 0.0079 0.068 Uiso 1 1 calc R . .
H15I H 0.0934 1.0107 0.0363 0.068 Uiso 1 1 calc R . .
C155 C 0.09745(5) 0.99627(5) -0.02396(6) 0.0558(6) Uani 1 1 d U . .
H15J H 0.0946 0.9738 -0.0172 0.067 Uiso 1 1 calc R . .
H15K H 0.0769 1.0047 -0.0329 0.067 Uiso 1 1 calc R . .
C156 C 0.12081(5) 0.99928(5) -0.05802(6) 0.0549(6) Uani 1 1 d U . .
H15L H 0.1222 1.0215 -0.0666 0.066 Uiso 1 1 calc R . .
H15M H 0.1136 0.9868 -0.0816 0.066 Uiso 1 1 calc R . .
C157 C 0.15337(5) 0.98769(5) -0.04432(6) 0.0503(5) Uani 1 1 d U . .
H15N H 0.1522 0.9651 -0.0375 0.060 Uiso 1 1 calc R . .
H15O H 0.1685 0.9902 -0.0669 0.060 Uiso 1 1 calc R . .
C158 C 0.21919(4) 0.99197(4) -0.02672(5) 0.0398(5) Uani 1 1 d U . .
H15P H 0.2401 0.9978 -0.0160 0.048 Uiso 1 1 calc R . .
H15Q H 0.2135 1.0076 -0.0477 0.048 Uiso 1 1 calc R . .
C159 C 0.22186(4) 0.96040(4) -0.04680(5) 0.0395(5) Uani 1 1 d U . .
C160 C 0.23108(4) 0.95781(4) -0.08734(5) 0.0437(5) Uani 1 1 d U . .
H16A H 0.2336 0.9761 -0.1035 0.052 Uiso 1 1 calc R . .
C161 C 0.23650(5) 0.92895(5) -0.10370(6) 0.0496(6) Uani 1 1 d U . .
H16B H 0.2430 0.9269 -0.1312 0.060 Uiso 1 1 calc R . .
C162 C 0.23236(5) 0.90283(4) -0.07956(6) 0.0469(5) Uani 1 1 d U . .
H16C H 0.2359 0.8824 -0.0901 0.056 Uiso 1 1 calc R . .
C163 C 0.22307(4) 0.90680(4) -0.04016(6) 0.0450(5) Uani 1 1 d U . .
H16D H 0.2200 0.8886 -0.0239 0.054 Uiso 1 1 calc R . .
Cu1_1 Cu -0.020251(6) 0.792190(6) -0.022525(7) 0.04048(7) Uani 1 1 d U B .
O1_1 O 0.0000 0.7500 -0.1250 0.0481(7) Uani 1 4 d SU . .
N1_1 N -0.00624(3) 0.76474(3) 0.02336(4) 0.0372(4) Uani 1 1 d U . .
C1_1 C 0.00813(4) 0.82187(4) -0.05938(5) 0.0425(5) Uani 1 1 d U . .
Cu3_1 Cu 0.003517(6) 0.782997(6) -0.088967(8) 0.03954(7) Uani 1 1 d U . .
N3_1 N -0.04409(3) 0.81671(3) 0.03894(4) 0.0393(4) Uani 1 1 d U . .
N4_1 N -0.06782(3) 0.78548(3) -0.03225(4) 0.0395(4) Uani 1 1 d U . .
C13_1 C 0.03630(5) 0.82852(5) -0.03829(6) 0.0480(5) Uani 1 1 d U . .
C14_1 C 0.05793(4) 0.80229(5) -0.02581(6) 0.0508(6) Uani 1 1 d U . .
H14S_1 H 0.0459 0.7862 -0.0112 0.076 Uiso 1 1 calc R . .
H14T_1 H 0.0744 0.8106 -0.0081 0.076 Uiso 1 1 calc R . .
H14U_1 H 0.0675 0.7929 -0.0500 0.076 Uiso 1 1 calc R . .
C15_1 C 0.04568(5) 0.85993(5) -0.03154(7) 0.0610(6) Uani 1 1 d U . .
H15R_1 H 0.0646 0.8639 -0.0171 0.073 Uiso 1 1 calc R . .
C16_1 C 0.02814(5) 0.88492(5) -0.04539(7) 0.0637(7) Uani 1 1 d U . .
C17_1 C 0.03926(7) 0.91949(6) -0.03856(9) 0.0880(9) Uani 1 1 d U . .
H17D_1 H 0.0611 0.9216 -0.0474 0.132 Uiso 1 1 calc R . .
H17E_1 H 0.0377 0.9247 -0.0097 0.132 Uiso 1 1 calc R . .
H17F_1 H 0.0260 0.9338 -0.0543 0.132 Uiso 1 1 calc R . .
C18_1 C 0.00105(5) 0.87867(5) -0.06773(6) 0.0540(6) Uani 1 1 d U . .
H18B_1 H -0.0106 0.8957 -0.0787 0.065 Uiso 1 1 calc R . .
C19_1 C -0.00938(4) 0.84779(4) -0.07441(5) 0.0426(5) Uani 1 1 d U . .
C20_1 C -0.03885(4) 0.84314(4) -0.09919(6) 0.0441(5) Uani 1 1 d U . .
H20D_1 H -0.0429 0.8620 -0.1154 0.066 Uiso 1 1 calc R . .
H20E_1 H -0.0566 0.8393 -0.0810 0.066 Uiso 1 1 calc R . .
H20F_1 H -0.0361 0.8251 -0.1173 0.066 Uiso 1 1 calc R . .
C29_1 C -0.00984(4) 0.77386(4) 0.06234(5) 0.0367(4) Uani 1 1 d U . .
C30_1 C 0.0000 0.7500 0.08898(7) 0.0374(6) Uani 1 2 d SU . .
C32_1 C 0.0000 0.7500 0.13342(7) 0.0377(6) Uani 1 2 d SU . .
C33_1 C -0.00755(4) 0.72313(4) 0.15601(6) 0.0430(5) Uani 1 1 d U B .
H33B_1 H -0.0129 0.7044 0.1420 0.052 Uiso 1 1 calc R . .
C34_1 C -0.00750(5) 0.72310(5) 0.19829(6) 0.0514(6) Uani 1 1 d U . .
H34B_1 H -0.0126 0.7046 0.2129 0.062 Uiso 1 1 calc R B .
C35_1 C 0.0000 0.7500 0.21854(8) 0.0563(9) Uani 1 2 d SU . .
H35B_1 H 0.0000 0.7500 0.2474 0.068 Uiso 1 2 calc SR . .
C38_1 C -0.02267(4) 0.80569(4) 0.07155(5) 0.0390(5) Uani 1 1 d U B .
H38C_1 H -0.0342 0.8050 0.0976 0.047 Uiso 1 1 calc R . .
H38D_1 H -0.0051 0.8207 0.0745 0.047 Uiso 1 1 calc R . .
C39A_1 C -0.05107(4) 0.85082(4) 0.04477(6) 0.0389(6) Uani 0.8026(17) 1 d PDU B 1
H39C_1 H -0.0612 0.8540 0.0718 0.047 Uiso 0.8026(17) 1 calc PR B 1
C40A_1 C -0.02156(5) 0.87142(4) 0.04172(8) 0.0472(6) Uani 0.8026(17) 1 d PDU B 1
H40E_1 H -0.0065 0.8652 0.0632 0.057 Uiso 0.8026(17) 1 calc PR B 1
H40F_1 H -0.0114 0.8679 0.0151 0.057 Uiso 0.8026(17) 1 calc PR B 1
C41A_1 C -0.02930(5) 0.90628(4) 0.04626(7) 0.0544(7) Uani 0.8026(17) 1 d PDU B 1
H41E_1 H -0.0389 0.9101 0.0732 0.065 Uiso 0.8026(17) 1 calc PR B 1
H41F_1 H -0.0098 0.9188 0.0444 0.065 Uiso 0.8026(17) 1 calc PR B 1
C42A_1 C -0.05190(5) 0.91637(5) 0.01312(7) 0.0512(7) Uani 0.8026(17) 1 d PDU B 1
H42E_1 H -0.0418 0.9138 -0.0138 0.061 Uiso 0.8026(17) 1 calc PR B 1
H42F_1 H -0.0573 0.9388 0.0167 0.061 Uiso 0.8026(17) 1 calc PR B 1
C43A_1 C -0.08171(5) 0.89651(4) 0.01503(8) 0.0540(7) Uani 0.8026(17) 1 d PDU B 1
H43E_1 H -0.0960 0.9026 -0.0073 0.065 Uiso 0.8026(17) 1 calc PR B 1
H43F_1 H -0.0926 0.9003 0.0411 0.065 Uiso 0.8026(17) 1 calc PR B 1
C44A_1 C -0.07332(5) 0.86168(4) 0.01134(7) 0.0488(7) Uani 0.8026(17) 1 d PDU B 1
H44E_1 H -0.0928 0.8491 0.0126 0.059 Uiso 0.8026(17) 1 calc PR B 1
H44F_1 H -0.0634 0.8579 -0.0154 0.059 Uiso 0.8026(17) 1 calc PR B 1
C39B_1 C -0.05343(8) 0.84800(12) 0.03522(8) 0.0393(12) Uani 0.1974(17) 1 d PDU B 2
H39D_1 H -0.0341 0.8599 0.0276 0.047 Uiso 0.1974(17) 1 calc PR B 2
C40B_1 C -0.06423(18) 0.86180(7) 0.07569(11) 0.0646(17) Uani 0.1974(17) 1 d PDU B 2
H40G_1 H -0.0503 0.8536 0.0973 0.078 Uiso 0.1974(17) 1 calc PR B 2
H40H_1 H -0.0857 0.8539 0.0814 0.078 Uiso 0.1974(17) 1 calc PR B 2
C41B_1 C -0.06475(10) 0.89763(7) 0.07873(13) 0.0775(18) Uani 0.1974(17) 1 d PDU B 2
H41G_1 H -0.0717 0.9048 0.1059 0.093 Uiso 0.1974(17) 1 calc PR B 2
H41H_1 H -0.0440 0.9069 0.0724 0.093 Uiso 0.1974(17) 1 calc PR B 2
C42B_1 C -0.08898(10) 0.90508(18) 0.04589(8) 0.0743(18) Uani 0.1974(17) 1 d PDU B 2
H42G_1 H -0.0932 0.9279 0.0461 0.089 Uiso 0.1974(17) 1 calc PR B 2
H42H_1 H -0.1088 0.8942 0.0525 0.089 Uiso 0.1974(17) 1 calc PR B 2
C43B_1 C -0.07858(19) 0.89540(7) 0.00317(10) 0.0556(16) Uani 0.1974(17) 1 d PDU B 2
H43G_1 H -0.0934 0.9030 -0.0178 0.067 Uiso 0.1974(17) 1 calc PR B 2
H43H_1 H -0.0573 0.9032 -0.0031 0.067 Uiso 0.1974(17) 1 calc PR B 2
C44B_1 C -0.07915(9) 0.85959(7) 0.00667(15) 0.0425(14) Uani 0.1974(17) 1 d PDU B 2
H44G_1 H -0.0999 0.8528 0.0170 0.051 Uiso 0.1974(17) 1 calc PR B 2
H44H_1 H -0.0761 0.8502 -0.0205 0.051 Uiso 0.1974(17) 1 calc PR B 2
C45_1 C -0.07289(4) 0.79710(4) 0.04017(5) 0.0401(5) Uani 1 1 d U B .
H45C_1 H -0.0889 0.8083 0.0565 0.048 Uiso 1 1 calc R . .
H45D_1 H -0.0678 0.7773 0.0546 0.048 Uiso 1 1 calc R . .
C46_1 C -0.08748(4) 0.78872(4) -0.00047(6) 0.0414(5) Uani 1 1 d U B .
C47_1 C -0.11895(4) 0.78203(5) -0.00350(6) 0.0483(5) Uani 1 1 d U . .
H47B_1 H -0.1321 0.7846 0.0196 0.058 Uiso 1 1 calc R B .
C48_1 C -0.13149(4) 0.77178(5) -0.03901(6) 0.0531(6) Uani 1 1 d U B .
H48B_1 H -0.1532 0.7669 -0.0408 0.064 Uiso 1 1 calc R . .
C49_1 C -0.11196(5) 0.76852(5) -0.07303(6) 0.0493(5) Uani 1 1 d U . .
H49B_1 H -0.1198 0.7618 -0.0986 0.059 Uiso 1 1 calc R B .
C50_1 C -0.08039(4) 0.77564(4) -0.06716(6) 0.0438(5) Uani 1 1 d U B .
H50B_1 H -0.0667 0.7733 -0.0898 0.053 Uiso 1 1 calc R . .
C1A_5 C 0.08876(7) 0.86882(8) 0.23126(7) 0.1294(15) Uani 0.832(4) 1 d PDU C 1
H1AA_5 H 0.1034 0.8840 0.2430 0.194 Uiso 0.832(4) 1 calc PR C 1
H1AB_5 H 0.1003 0.8502 0.2224 0.194 Uiso 0.832(4) 1 calc PR C 1
H1AC_5 H 0.0732 0.8628 0.2517 0.194 Uiso 0.832(4) 1 calc PR C 1
C2A_5 C 0.07230(5) 0.88352(6) 0.19516(7) 0.1196(12) Uani 0.832(4) 1 d PDU C 1
H2AA_5 H 0.0648 0.9048 0.2023 0.143 Uiso 0.832(4) 1 calc PR C 1
H2AB_5 H 0.0870 0.8853 0.1720 0.143 Uiso 0.832(4) 1 calc PR C 1
C1_5 C 0.09053(11) 0.89400(9) 0.21259(10) 0.107(3) Uani 0.168(4) 1 d PDU C 2
H1A_5 H 0.0771 0.9125 0.2161 0.161 Uiso 0.168(4) 1 calc PR C 2
H1B_5 H 0.1119 0.9007 0.2060 0.161 Uiso 0.168(4) 1 calc PR C 2
H1C_5 H 0.0908 0.8818 0.2378 0.161 Uiso 0.168(4) 1 calc PR C 2
C2_5 C 0.07791(5) 0.87410(9) 0.17861(10) 0.171(3) Uani 0.168(4) 1 d PDU C 2
H2A_5 H 0.0792 0.8862 0.1530 0.206 Uiso 0.168(4) 1 calc PR C 2
H2B_5 H 0.0915 0.8554 0.1756 0.206 Uiso 0.168(4) 1 calc PR C 2
O3_5 O 0.04615(4) 0.86380(6) 0.18418(7) 0.1928(12) Uani 1 1 d DU . .
C4_5 C 0.02748(6) 0.87487(5) 0.15074(8) 0.1699(14) Uani 1 1 d DU C .
H4A_5 H 0.0108 0.8593 0.1452 0.204 Uiso 1 1 calc R . .
H4B_5 H 0.0409 0.8761 0.1263 0.204 Uiso 1 1 calc R . .
C5_5 C 0.01249(9) 0.90635(5) 0.15748(14) 0.1811(19) Uani 1 1 d DU . .
H5A_5 H 0.0049 0.9147 0.1315 0.272 Uiso 1 1 calc R C .
H5B_5 H 0.0280 0.9208 0.1690 0.272 Uiso 1 1 calc R . .
H5C_5 H -0.0052 0.9041 0.1763 0.272 Uiso 1 1 calc R . .
C1A_3 C 0.39368(6) 1.07668(6) 0.01007(10) 0.0727(11) Uani 0.679(3) 1 d PDU D 1
H1AD_3 H 0.4014 1.0902 -0.0119 0.109 Uiso 0.679(3) 1 calc PR D 1
H1AE_3 H 0.3897 1.0894 0.0343 0.109 Uiso 0.679(3) 1 calc PR D 1
H1AF_3 H 0.3741 1.0665 0.0015 0.109 Uiso 0.679(3) 1 calc PR D 1
C2A_3 C 0.41787(5) 1.05208(5) 0.01960(7) 0.0696(10) Uani 0.679(3) 1 d PDU D 1
H2AC_3 H 0.4246 1.0410 -0.0054 0.084 Uiso 0.679(3) 1 calc PR D 1
H2AD_3 H 0.4365 1.0616 0.0327 0.084 Uiso 0.679(3) 1 calc PR D 1
C1_3 C 0.4047(2) 1.08228(5) 0.02073(17) 0.083(2) Uani 0.321(3) 1 d PDU D 2
H1D_3 H 0.4094 1.0944 -0.0038 0.124 Uiso 0.321(3) 1 calc PR D 2
H1E_3 H 0.4214 1.0853 0.0407 0.124 Uiso 0.321(3) 1 calc PR D 2
H1F_3 H 0.3847 1.0894 0.0322 0.124 Uiso 0.321(3) 1 calc PR D 2
C2_3 C 0.4024(2) 1.04802(5) 0.01001(7) 0.117(2) Uani 0.321(3) 1 d PDU D 2
H2C_3 H 0.3829 1.0440 -0.0056 0.141 Uiso 0.321(3) 1 calc PR D 2
H2D_3 H 0.4205 1.0417 -0.0068 0.141 Uiso 0.321(3) 1 calc PR D 2
O3_3 O 0.40206(5) 1.03080(3) 0.04706(4) 0.1077(8) Uani 1 1 d DU . .
C4_3 C 0.42419(5) 1.00676(4) 0.05459(7) 0.1057(11) Uani 1 1 d DU D .
H4C_3 H 0.4436 1.0157 0.0663 0.127 Uiso 1 1 calc R . .
H4D_3 H 0.4296 0.9957 0.0291 0.127 Uiso 1 1 calc R . .
C5_3 C 0.40912(7) 0.98463(5) 0.08389(7) 0.0981(11) Uani 1 1 d DU . .
H5D_3 H 0.4244 0.9688 0.0925 0.147 Uiso 1 1 calc R D .
H5E_3 H 0.3913 0.9742 0.0708 0.147 Uiso 1 1 calc R . .
H5F_3 H 0.4017 0.9963 0.1077 0.147 Uiso 1 1 calc R . .
C1A_2 C 0.34803(10) 0.66245(7) -0.08247(14) 0.281(3) Uani 0.193(4) 1 d PDU E 1
H1AG_2 H 0.3288 0.6700 -0.0955 0.422 Uiso 0.193(4) 1 calc PR E 1
H1AH_2 H 0.3427 0.6465 -0.0622 0.422 Uiso 0.193(4) 1 calc PR E 1
H1AI_2 H 0.3619 0.6532 -0.1030 0.422 Uiso 0.193(4) 1 calc PR E 1
C2A_2 C 0.36453(7) 0.68945(7) -0.06203(8) 0.282(2) Uani 0.193(4) 1 d PDU E 1
H2AE_2 H 0.3779 0.7005 -0.0820 0.339 Uiso 0.193(4) 1 calc PR E 1
H2AF_2 H 0.3488 0.7045 -0.0515 0.339 Uiso 0.193(4) 1 calc PR E 1
C1_2 C 0.36957(8) 0.65525(6) -0.09433(11) 0.2714(17) Uani 0.807(4) 1 d PDU E 2
H1G_2 H 0.3634 0.6622 -0.1216 0.407 Uiso 0.807(4) 1 calc PR E 2
H1H_2 H 0.3508 0.6492 -0.0790 0.407 Uiso 0.807(4) 1 calc PR E 2
H1I_2 H 0.3837 0.6372 -0.0966 0.407 Uiso 0.807(4) 1 calc PR E 2
C2_2 C 0.38613(9) 0.68164(6) -0.07271(6) 0.2510(14) Uani 0.807(4) 1 d PDU E 2
H2E_2 H 0.4086 0.6818 -0.0805 0.301 Uiso 0.807(4) 1 calc PR E 2
H2F_2 H 0.3768 0.7019 -0.0810 0.301 Uiso 0.807(4) 1 calc PR E 2
O3_2 O 0.38348(5) 0.67803(5) -0.02927(5) 0.2593(11) Uani 1 1 d DU . .
C4_2 C 0.39910(8) 0.70338(6) -0.00864(6) 0.2892(15) Uani 1 1 d DU E .
H4E_2 H 0.3886 0.7234 -0.0153 0.347 Uiso 1 1 calc R . .
H4F_2 H 0.4211 0.7047 -0.0180 0.347 Uiso 1 1 calc R . .
C5_2 C 0.39848(9) 0.69839(9) 0.03682(7) 0.2808(13) Uani 1 1 d DU . .
H5G_2 H 0.4112 0.7145 0.0501 0.421 Uiso 1 1 calc R E .
H5H_2 H 0.4070 0.6776 0.0432 0.421 Uiso 1 1 calc R . .
H5I_2 H 0.3768 0.6998 0.0466 0.421 Uiso 1 1 calc R . .
C1_4 C 0.09731(11) 0.87104(5) -0.11671(13) 0.214(2) Uani 1 1 d DU . .
H1J_4 H 0.0820 0.8552 -0.1252 0.321 Uiso 1 1 calc R . .
H1K_4 H 0.0975 0.8724 -0.0870 0.321 Uiso 1 1 calc R . .
H1L_4 H 0.1182 0.8651 -0.1264 0.321 Uiso 1 1 calc R . .
C2_4 C 0.08832(5) 0.90237(4) -0.13431(10) 0.1478(14) Uani 1 1 d DU . .
H2G_4 H 0.0875 0.9009 -0.1643 0.177 Uiso 1 1 calc R . .
H2H_4 H 0.0673 0.9085 -0.1244 0.177 Uiso 1 1 calc R . .
O3_4 O 0.11085(4) 0.92556(6) -0.12255(11) 0.2251(15) Uani 1 1 d DU . .
C4_4 C 0.14317(5) 0.91631(10) -0.12934(6) 0.1413(15) Uani 1 1 d DU . .
H4G_4 H 0.1469 0.8958 -0.1161 0.170 Uiso 1 1 calc R . .
H4H_4 H 0.1572 0.9318 -0.1162 0.170 Uiso 1 1 calc R . .
C5_4 C 0.15168(10) 0.91379(11) -0.17345(6) 0.1753(19) Uani 1 1 d DU . .
H5J_4 H 0.1730 0.9053 -0.1760 0.263 Uiso 1 1 calc R . .
H5K_4 H 0.1508 0.9346 -0.1860 0.263 Uiso 1 1 calc R . .
H5L_4 H 0.1368 0.8998 -0.1872 0.263 Uiso 1 1 calc R . .
C1_6 C 0.36295(6) 0.75550(6) 0.14252(11) 0.1639(17) Uani 1 1 d DU . .
H1M_6 H 0.3488 0.7627 0.1641 0.246 Uiso 1 1 calc R . .
H1N_6 H 0.3749 0.7373 0.1521 0.246 Uiso 1 1 calc R . .
H1O_6 H 0.3506 0.7495 0.1186 0.246 Uiso 1 1 calc R . .
C2_6 C 0.38528(5) 0.78160(5) 0.13137(8) 0.1182(12) Uani 1 1 d DU . .
H2I_6 H 0.3738 0.7986 0.1173 0.142 Uiso 1 1 calc R . .
H2J_6 H 0.3949 0.7904 0.1562 0.142 Uiso 1 1 calc R . .
O3_6 O 0.40897(4) 0.76943(5) 0.10556(6) 0.1297(9) Uani 1 1 d DU . .
C4_6 C 0.43243(5) 0.79186(6) 0.09488(9) 0.1837(17) Uani 1 1 d DU . .
H4I_6 H 0.4430 0.7997 0.1196 0.220 Uiso 1 1 calc R . .
H4J_6 H 0.4227 0.8099 0.0807 0.220 Uiso 1 1 calc R . .
C5_6 C 0.45589(7) 0.77616(10) 0.06752(10) 0.302(2) Uani 1 1 d DU . .
H5M_6 H 0.4768 0.7848 0.0728 0.453 Uiso 1 1 calc R . .
H5N_6 H 0.4502 0.7799 0.0391 0.453 Uiso 1 1 calc R . .
H5O_6 H 0.4560 0.7535 0.0728 0.453 Uiso 1 1 calc R . .

loop_
_atom_site_aniso_label
_atom_site_aniso_U_11
_atom_site_aniso_U_22
_atom_site_aniso_U_33
_atom_site_aniso_U_23
_atom_site_aniso_U_13
_atom_site_aniso_U_12
Cu1 0.04041(12) 0.04438(13) 0.03574(13) -0.00239(11) -0.00011(11) -0.00550(11)
O1 0.0487(6) 0.0377(6) 0.0460(6) -0.0006(5) -0.0055(6) 0.0002(5)
N1 0.0481(8) 0.0429(7) 0.0314(7) 0.0026(6) 0.0036(6) -0.0011(6)
C1 0.0397(8) 0.0597(10) 0.0336(8) -0.0010(7) 0.0004(7) -0.0077(7)
Cu2 0.04799(13) 0.03827(12) 0.03686(13) 0.00331(11) 0.00326(11) 0.00373(11)
N2 0.0508(8) 0.0377(7) 0.0359(7) 0.0012(6) 0.0055(6) 0.0029(6)
C2 0.0475(8) 0.0393(8) 0.0370(8) 0.0022(7) 0.0004(7) 0.0008(7)
Cu3 0.03615(12) 0.04601(13) 0.03863(13) -0.00339(11) -0.00111(11) -0.00198(11)
N3 0.0437(7) 0.0446(7) 0.0343(7) 0.0011(6) 0.0015(6) -0.0024(6)
Cu4 0.03808(12) 0.03671(12) 0.03883(13) 0.00082(11) -0.00112(11) 0.00217(10)
N4 0.0426(7) 0.0415(7) 0.0395(8) 0.0008(6) 0.0031(6) -0.0064(6)
N5 0.0555(8) 0.0442(7) 0.0388(7) 0.0033(6) 0.0000(6) 0.0043(7)
N6 0.0466(7) 0.0440(7) 0.0414(8) 0.0028(6) 0.0025(7) 0.0116(6)
Cu7 0.03791(12) 0.03904(12) 0.03192(12) -0.00106(10) -0.00038(10) 0.00057(10)
N11 0.0380(7) 0.0440(7) 0.0302(7) -0.0008(6) -0.0030(6) 0.0021(6)
C3 0.0424(7) 0.0468(9) 0.0353(8) -0.0023(7) 0.0027(7) 0.0063(7)
Cu8 0.03863(12) 0.04197(12) 0.03268(12) 0.00362(10) 0.00017(10) -0.00033(10)
N12 0.0373(7) 0.0401(7) 0.0310(7) -0.0006(6) 0.0023(6) 0.0013(6)
C4 0.0376(7) 0.0376(8) 0.0351(8) -0.0032(7) 0.0025(6) -0.0036(6)
Cu5 0.04159(12) 0.04105(12) 0.03515(13) -0.00170(11) -0.00116(11) 0.00135(11)
N13 0.0377(6) 0.0375(7) 0.0325(7) -0.0006(6) -0.0004(5) -0.0002(6)
C13 0.0331(8) 0.0796(12) 0.0361(9) 0.0080(9) -0.0034(7) -0.0020(8)
Cu6 0.03880(12) 0.04101(12) 0.03166(12) 0.00041(10) 0.00009(10) -0.00001(10)
N14 0.0389(7) 0.0443(7) 0.0279(6) -0.0014(6) -0.0038(6) -0.0032(6)
C14 0.0506(10) 0.0674(12) 0.0514(11) 0.0154(10) 0.0013(9) 0.0130(9)
N15 0.0366(6) 0.0410(7) 0.0370(7) 0.0043(6) -0.0019(6) 0.0030(6)
C15 0.0498(10) 0.0900(14) 0.0483(10) 0.0141(10) -0.0058(9) 0.0005(10)
N16 0.0402(7) 0.0424(7) 0.0303(6) 0.0024(6) -0.0006(6) 0.0025(6)
C16 0.0431(10) 0.1161(15) 0.0334(9) 0.0088(10) -0.0027(8) -0.0167(10)
C17 0.0615(14) 0.184(2) 0.0418(11) 0.0293(13) 0.0013(11) -0.0105(17)
C18 0.0410(9) 0.1012(13) 0.0421(10) -0.0125(9) 0.0035(8) -0.0168(9)
C19 0.0342(8) 0.0689(11) 0.0458(9) -0.0138(8) 0.0026(8) -0.0156(8)
C20 0.0498(10) 0.0607(11) 0.0679(12) -0.0244(9) 0.0157(10) -0.0095(9)
C21 0.0512(9) 0.0455(9) 0.0427(9) 0.0066(8) -0.0020(8) -0.0070(8)
C22 0.0395(9) 0.0543(10) 0.0493(10) 0.0013(9) -0.0036(8) -0.0058(8)
C23 0.0592(10) 0.0623(11) 0.0474(9) 0.0150(9) -0.0125(8) -0.0177(9)
C24 0.0729(11) 0.0638(12) 0.0444(10) 0.0054(10) -0.0043(9) -0.0233(10)
C25 0.0904(15) 0.0946(16) 0.0494(11) 0.0084(12) -0.0107(11) -0.0317(13)
C26 0.0650(10) 0.0550(10) 0.0302(8) 0.0026(8) 0.0055(8) -0.0122(9)
C27 0.0525(9) 0.0329(8) 0.0434(9) 0.0014(7) 0.0009(8) -0.0050(8)
C28 0.0495(9) 0.0557(10) 0.0413(10) 0.0080(9) 0.0046(8) 0.0020(9)
C29 0.0416(9) 0.0414(8) 0.0383(9) 0.0060(7) -0.0052(7) -0.0003(7)
C30 0.0439(9) 0.0382(7) 0.0407(9) 0.0069(7) -0.0076(7) 0.0011(7)
C31 0.0461(9) 0.0370(8) 0.0340(8) 0.0031(7) -0.0092(7) 0.0016(7)
C32 0.0357(8) 0.0412(8) 0.0553(10) 0.0033(7) -0.0014(8) 0.0025(7)
C33 0.0617(12) 0.0433(9) 0.0854(13) -0.0018(9) -0.0186(11) 0.0009(9)
C34 0.0667(13) 0.0515(10) 0.0943(14) -0.0110(11) -0.0089(12) -0.0036(10)
C35 0.0710(14) 0.0456(10) 0.0995(15) 0.0115(10) 0.0010(13) 0.0001(10)
C36 0.0692(13) 0.0514(10) 0.0825(13) 0.0199(10) 0.0083(12) 0.0074(10)
C37 0.0543(11) 0.0472(9) 0.0672(11) 0.0153(9) 0.0110(10) 0.0087(9)
C38 0.0554(9) 0.0381(8) 0.0404(9) -0.0026(7) -0.0010(8) 0.0061(8)
C39A 0.077(2) 0.033(3) 0.0467(16) -0.001(2) 0.0113(15) -0.005(2)
C40A 0.079(2) 0.041(4) 0.040(2) -0.002(4) 0.0060(18) -0.013(3)
C41A 0.100(2) 0.051(5) 0.041(2) -0.004(4) 0.016(2) -0.010(3)
C42A 0.109(3) 0.066(5) 0.046(2) -0.001(4) 0.0208(19) -0.020(3)
C43A 0.093(3) 0.082(6) 0.056(2) -0.002(4) 0.027(2) -0.004(4)
C44A 0.065(2) 0.034(4) 0.052(2) -0.003(4) 0.012(2) 0.002(3)
C39B 0.0651(12) 0.0375(10) 0.0401(9) -0.0056(8) 0.0098(9) 0.0029(9)
C40B 0.0774(14) 0.0455(11) 0.0288(9) 0.0039(9) 0.0026(9) 0.0105(10)
C41B 0.1082(18) 0.0514(12) 0.0325(11) -0.0041(10) 0.0065(12) 0.0077(12)
C42B 0.0979(17) 0.0549(12) 0.0382(11) -0.0066(10) 0.0187(11) 0.0018(12)
C43B 0.0814(15) 0.0563(13) 0.0545(12) -0.0175(11) 0.0186(11) 0.0029(11)
C44B 0.0777(15) 0.0373(10) 0.0484(11) -0.0056(9) 0.0067(11) 0.0061(10)
C45 0.0565(9) 0.0401(8) 0.0465(9) 0.0031(8) 0.0010(8) 0.0081(8)
C46 0.0490(9) 0.0511(9) 0.0443(10) -0.0029(8) 0.0001(8) 0.0088(8)
C47 0.0489(9) 0.0496(10) 0.0843(15) -0.0076(10) 0.0035(11) 0.0157(8)
C48 0.0428(9) 0.0758(12) 0.0791(15) -0.0140(12) -0.0046(10) 0.0125(9)
C49 0.0512(10) 0.0560(10) 0.0613(12) -0.0118(10) -0.0039(10) 0.0010(9)
C50 0.0453(8) 0.0531(9) 0.0384(10) -0.0004(8) -0.0002(8) 0.0115(8)
C51 0.0444(9) 0.0400(8) 0.0455(9) 0.0060(8) -0.0008(8) -0.0050(7)
C52 0.0456(9) 0.0559(10) 0.0342(8) 0.0058(8) 0.0007(7) -0.0085(8)
C53 0.0663(12) 0.0669(11) 0.0470(10) 0.0129(9) 0.0055(9) -0.0133(10)
C54 0.0715(13) 0.0838(12) 0.0491(11) 0.0174(10) 0.0088(10) -0.0178(11)
C55 0.0559(12) 0.1040(15) 0.0465(11) 0.0144(11) 0.0025(10) -0.0103(11)
C56 0.0516(10) 0.0851(12) 0.0382(10) -0.0034(10) 0.0128(9) -0.0089(10)
C57 0.0440(9) 0.0631(10) 0.0340(9) -0.0056(8) 0.0053(8) -0.0100(8)
C58 0.0475(9) 0.0483(9) 0.0338(9) -0.0012(8) -0.0030(7) -0.0064(7)
C59 0.0418(8) 0.0459(8) 0.0300(8) 0.0007(7) 0.0009(7) -0.0071(7)
C60 0.0431(8) 0.0525(9) 0.0414(10) 0.0002(8) 0.0041(8) -0.0070(8)
C61 0.0437(9) 0.0699(11) 0.0559(12) 0.0078(10) -0.0011(9) 0.0094(9)
C62 0.0535(10) 0.0494(10) 0.0580(12) 0.0121(9) 0.0082(9) 0.0070(8)
C63 0.0560(9) 0.0411(9) 0.0468(10) 0.0037(8) 0.0100(9) -0.0031(8)
C113 0.0460(8) 0.0451(9) 0.0366(9) -0.0041(7) 0.0017(7) 0.0044(8)
C114 0.0504(10) 0.0415(9) 0.0389(9) 0.0038(7) -0.0054(8) 0.0014(8)
C115 0.0425(8) 0.0491(10) 0.0503(10) -0.0067(8) -0.0020(8) 0.0070(8)
C116 0.0452(9) 0.0606(11) 0.0597(12) -0.0066(9) 0.0087(9) 0.0027(9)
C117 0.0504(10) 0.0879(16) 0.0923(18) 0.0059(14) 0.0099(12) 0.0019(11)
C118 0.0554(9) 0.0630(11) 0.0515(11) 0.0047(9) 0.0127(9) -0.0051(9)
C119 0.0583(9) 0.0449(9) 0.0355(9) -0.0008(8) 0.0042(8) 0.0026(8)
C120 0.0650(12) 0.0771(13) 0.0392(10) 0.0066(10) 0.0081(9) 0.0047(11)
C121 0.0441(8) 0.0388(8) 0.0350(8) 0.0030(7) 0.0041(7) -0.0016(7)
C122 0.0515(10) 0.0508(10) 0.0339(9) -0.0007(8) -0.0005(8) 0.0025(9)
C123 0.0506(9) 0.0558(10) 0.0376(9) -0.0028(8) 0.0017(8) -0.0003(9)
C124 0.0399(9) 0.0610(11) 0.0545(11) -0.0048(9) 0.0000(8) 0.0007(9)
C125 0.0457(10) 0.0985(17) 0.0738(15) -0.0092(13) -0.0009(10) 0.0095(11)
C126 0.0438(8) 0.0395(9) 0.0515(10) -0.0009(8) -0.0029(8) -0.0036(8)
C127 0.0441(8) 0.0326(8) 0.0400(9) 0.0025(7) -0.0024(7) 0.0030(7)
C128 0.0470(9) 0.0544(10) 0.0382(9) -0.0062(8) -0.0096(8) -0.0008(8)
C129 0.0454(8) 0.0430(8) 0.0266(8) 0.0036(7) 0.0029(7) 0.0046(7)
C130 0.0364(8) 0.0449(8) 0.0335(9) 0.0029(7) -0.0004(7) 0.0010(7)
C131 0.0381(8) 0.0406(8) 0.0317(8) 0.0009(7) 0.0045(7) 0.0017(7)
C132 0.0583(9) 0.0403(8) 0.0245(8) 0.0038(7) -0.0012(8) 0.0037(7)
C133 0.0540(9) 0.0499(9) 0.0370(9) 0.0021(8) -0.0078(8) -0.0041(8)
C134 0.0661(11) 0.0509(10) 0.0464(11) 0.0050(9) -0.0072(10) -0.0075(9)
C135 0.0878(13) 0.0437(9) 0.0434(11) -0.0012(9) -0.0035(11) -0.0064(9)
C136 0.0809(12) 0.0445(9) 0.0451(11) -0.0016(9) -0.0005(10) 0.0101(9)
C137 0.0645(10) 0.0456(9) 0.0384(10) 0.0016(8) 0.0063(9) 0.0065(8)
C138 0.0434(8) 0.0411(8) 0.0353(9) 0.0034(7) -0.0005(7) -0.0003(7)
C139 0.0332(7) 0.0411(8) 0.0369(9) -0.0004(7) -0.0021(7) 0.0021(7)
C140 0.0500(9) 0.0447(9) 0.0623(12) -0.0037(9) -0.0164(9) -0.0033(8)
C141 0.0493(10) 0.0522(10) 0.0746(13) 0.0117(10) -0.0167(10) -0.0079(9)
C142 0.0491(10) 0.0548(10) 0.0610(12) 0.0062(9) -0.0147(9) -0.0044(9)
C143 0.0381(8) 0.0488(9) 0.0582(11) 0.0094(9) -0.0096(8) 0.0023(8)
C144 0.0408(8) 0.0457(9) 0.0407(9) 0.0006(8) -0.0090(8) -0.0025(7)
C145 0.0372(8) 0.0423(8) 0.0341(8) -0.0034(7) -0.0035(7) 0.0027(7)
C146 0.0371(8) 0.0491(9) 0.0324(8) -0.0004(7) -0.0010(7) 0.0039(7)
C147 0.0518(10) 0.0574(10) 0.0340(9) -0.0052(8) -0.0013(8) -0.0053(8)
C148 0.0666(12) 0.0767(12) 0.0347(9) -0.0013(9) 0.0027(9) -0.0159(10)
C149 0.0562(11) 0.0667(11) 0.0360(9) 0.0059(8) 0.0040(8) -0.0152(9)
C150 0.0388(9) 0.0554(10) 0.0373(9) -0.0031(8) -0.0012(8) -0.0026(8)
C151 0.0422(8) 0.0403(8) 0.0413(9) -0.0024(7) -0.0009(7) 0.0037(7)
C152 0.0380(8) 0.0551(10) 0.0413(9) 0.0082(8) -0.0084(7) 0.0060(8)
C153 0.0433(8) 0.0514(10) 0.0465(10) -0.0042(9) -0.0057(8) 0.0100(8)
C154 0.0461(9) 0.0676(12) 0.0557(11) -0.0080(10) -0.0037(9) 0.0148(9)
C155 0.0464(9) 0.0638(12) 0.0572(11) -0.0035(10) -0.0102(8) 0.0084(9)
C156 0.0488(10) 0.0738(13) 0.0421(10) 0.0009(10) -0.0090(8) 0.0069(10)
C157 0.0518(9) 0.0603(11) 0.0387(9) 0.0034(9) -0.0050(8) 0.0107(9)
C158 0.0377(8) 0.0446(8) 0.0371(8) 0.0069(7) -0.0043(7) 0.0013(7)
C159 0.0368(8) 0.0433(8) 0.0384(8) 0.0073(7) -0.0003(7) 0.0010(7)
C160 0.0567(10) 0.0450(9) 0.0296(8) 0.0059(7) -0.0002(8) -0.0062(8)
C161 0.0580(11) 0.0575(10) 0.0333(9) 0.0017(8) 0.0072(8) -0.0064(9)
C162 0.0556(10) 0.0418(9) 0.0434(9) -0.0057(8) 0.0052(9) 0.0041(8)
C163 0.0474(9) 0.0478(9) 0.0398(9) 0.0100(8) -0.0010(8) -0.0002(8)
Cu1_1 0.04160(12) 0.04919(13) 0.03064(12) 0.00423(11) 0.00403(10) 0.00921(11)
O1_1 0.0538(8) 0.0538(8) 0.0366(12) 0.000 0.000 0.000
N1_1 0.0395(7) 0.0384(6) 0.0336(7) 0.0034(6) 0.0046(6) 0.0069(6)
C1_1 0.0470(8) 0.0487(8) 0.0320(8) 0.0040(7) 0.0042(7) 0.0046(7)
Cu3_1 0.03949(12) 0.04760(13) 0.03152(12) 0.00200(11) 0.00209(11) 0.00241(11)
N3_1 0.0401(7) 0.0435(7) 0.0343(7) 0.0000(6) 0.0030(6) 0.0058(6)
N4_1 0.0404(7) 0.0432(7) 0.0348(7) 0.0026(6) 0.0072(6) 0.0064(6)
C13_1 0.0527(9) 0.0572(9) 0.0342(9) -0.0011(8) -0.0027(8) 0.0059(8)
C14_1 0.0407(9) 0.0637(11) 0.0479(11) 0.0001(9) -0.0058(8) 0.0060(8)
C15_1 0.0641(11) 0.0598(10) 0.0590(12) -0.0078(10) -0.0228(10) 0.0032(9)
C16_1 0.0690(12) 0.0567(10) 0.0655(13) -0.0075(10) -0.0188(10) -0.0053(9)
C17_1 0.0962(16) 0.0575(11) 0.110(2) -0.0056(13) -0.0415(14) 0.0042(12)
C18_1 0.0680(11) 0.0457(9) 0.0484(11) -0.0032(9) -0.0175(9) 0.0104(8)
C19_1 0.0516(9) 0.0470(8) 0.0293(8) -0.0037(7) 0.0013(7) 0.0072(8)
C20_1 0.0425(9) 0.0457(9) 0.0441(10) 0.0066(8) -0.0027(8) 0.0034(8)
C29_1 0.0351(8) 0.0426(8) 0.0325(8) 0.0027(7) 0.0009(7) 0.0011(7)
C30_1 0.0373(12) 0.0429(11) 0.0321(10) 0.000 0.000 -0.0024(10)
C32_1 0.0326(11) 0.0478(12) 0.0327(10) 0.000 0.000 0.0038(10)
C33_1 0.0421(9) 0.0482(9) 0.0386(9) -0.0020(8) 0.0005(8) -0.0028(8)
C34_1 0.0499(10) 0.0663(11) 0.0380(9) 0.0096(9) 0.0008(9) 0.0013(9)
C35_1 0.0574(16) 0.0830(17) 0.0285(12) 0.000 0.000 0.0032(15)
C38_1 0.0390(8) 0.0421(8) 0.0359(8) 0.0024(7) 0.0045(7) 0.0044(7)
C39A_1 0.0475(11) 0.0404(9) 0.0287(10) -0.0031(8) 0.0048(9) 0.0035(8)
C40A_1 0.0518(11) 0.0388(10) 0.0509(13) 0.0064(10) -0.0087(10) 0.0004(9)
C41A_1 0.0662(13) 0.0398(11) 0.0574(14) 0.0032(11) -0.0074(11) -0.0019(11)
C42A_1 0.0603(13) 0.0425(11) 0.0507(13) -0.0032(10) -0.0097(11) 0.0037(10)
C43A_1 0.0580(12) 0.0465(11) 0.0575(14) 0.0028(11) -0.0069(11) 0.0079(10)
C44A_1 0.0487(11) 0.0459(10) 0.0517(13) -0.0046(10) -0.0077(10) -0.0002(10)
C39B_1 0.029(3) 0.0426(16) 0.047(2) 0.0031(15) 0.0051(19) 0.0001(17)
C40B_1 0.057(4) 0.080(2) 0.057(2) -0.017(2) -0.003(3) 0.028(3)
C41B_1 0.088(4) 0.085(2) 0.059(2) -0.024(3) -0.005(3) 0.025(4)
C42B_1 0.077(4) 0.063(3) 0.083(3) -0.025(2) -0.018(2) 0.015(3)
C43B_1 0.058(4) 0.044(2) 0.064(2) 0.008(3) -0.013(3) 0.000(3)
C44B_1 0.033(3) 0.044(2) 0.051(2) 0.004(2) 0.000(2) 0.007(2)
C45_1 0.0405(8) 0.0432(8) 0.0365(8) 0.0072(7) 0.0100(7) 0.0056(7)
C46_1 0.0466(8) 0.0358(8) 0.0419(9) 0.0080(7) 0.0010(7) 0.0077(7)
C47_1 0.0417(8) 0.0552(10) 0.0481(10) -0.0038(9) 0.0069(8) 0.0022(8)
C48_1 0.0379(9) 0.0661(12) 0.0552(11) 0.0006(10) 0.0000(8) 0.0099(9)
C49_1 0.0513(9) 0.0552(10) 0.0414(9) -0.0047(9) -0.0027(8) 0.0087(9)
C50_1 0.0368(8) 0.0562(10) 0.0384(9) 0.0029(8) 0.0001(7) 0.0077(8)
C1A_5 0.103(2) 0.118(3) 0.168(3) -0.039(2) 0.0287(18) 0.023(2)
C2A_5 0.162(2) 0.0658(17) 0.131(2) -0.0387(16) 0.0634(17) -0.0232(17)
C1_5 0.168(5) 0.039(4) 0.115(5) -0.037(3) 0.023(4) 0.036(3)
C2_5 0.195(2) 0.155(6) 0.163(5) -0.068(4) 0.009(3) -0.028(4)
O3_5 0.2021(18) 0.193(2) 0.183(2) -0.012(2) -0.0257(16) -0.0446(15)
C4_5 0.183(2) 0.165(3) 0.162(3) -0.040(3) 0.0242(18) 0.037(2)
C5_5 0.211(4) 0.161(3) 0.172(4) -0.016(3) 0.077(3) 0.017(2)
C1A_3 0.077(2) 0.0878(19) 0.0530(18) -0.0168(15) -0.0146(16) 0.0186(16)
C2A_3 0.0652(17) 0.0748(17) 0.0690(18) -0.0209(14) -0.0305(14) 0.0034(14)
C1_3 0.119(5) 0.081(2) 0.048(4) 0.021(2) -0.037(4) 0.003(4)
C2_3 0.200(6) 0.096(2) 0.055(3) 0.003(2) -0.025(4) -0.051(4)
O3_3 0.1832(19) 0.0678(9) 0.0720(11) -0.0008(8) -0.0054(13) -0.0080(11)
C4_3 0.137(2) 0.0822(15) 0.098(2) -0.0029(13) 0.0139(18) -0.0140(15)
C5_3 0.111(2) 0.0892(16) 0.0943(19) 0.0209(14) -0.0087(17) -0.0021(16)
C1A_2 0.129(6) 0.208(5) 0.507(5) 0.197(4) -0.030(3) 0.048(4)
C2A_2 0.127(5) 0.174(5) 0.546(4) 0.167(3) 0.023(2) 0.064(3)
C1_2 0.117(3) 0.240(3) 0.458(3) 0.258(2) -0.095(3) -0.090(2)
C2_2 0.105(3) 0.141(2) 0.506(2) 0.2165(19) -0.020(3) -0.014(2)
O3_2 0.134(2) 0.1433(19) 0.5009(18) 0.1277(17) 0.0147(18) 0.0221(16)
C4_2 0.156(3) 0.102(2) 0.610(2) 0.061(2) 0.036(3) 0.044(2)
C5_2 0.126(2) 0.128(2) 0.589(2) -0.023(3) 0.012(4) 0.0979(17)
C1_4 0.219(5) 0.1464(18) 0.277(5) -0.120(2) -0.055(4) 0.068(3)
C2_4 0.1101(19) 0.172(2) 0.161(3) -0.069(2) -0.013(2) -0.0256(18)
O3_4 0.1300(17) 0.228(2) 0.317(4) -0.085(3) 0.035(2) -0.0510(17)
C4_4 0.1079(17) 0.207(4) 0.109(2) 0.007(3) 0.015(2) -0.030(2)
C5_4 0.267(4) 0.154(3) 0.105(2) -0.045(2) 0.020(2) -0.045(3)
C1_6 0.138(2) 0.238(4) 0.115(3) 0.054(3) 0.026(2) -0.004(2)
C2_6 0.136(2) 0.130(2) 0.088(2) -0.0037(19) 0.0027(16) 0.0383(17)
O3_6 0.1507(15) 0.1108(15) 0.1277(17) 0.0056(14) 0.0505(12) -0.0021(13)
C4_6 0.220(3) 0.139(3) 0.192(4) -0.019(3) 0.077(2) -0.056(2)
C5_6 0.322(3) 0.232(5) 0.353(4) -0.027(4) 0.255(2) -0.087(3)

loop_
_atom_type_symbol
_atom_type_description
_atom_type_scat_dispersion_real
_atom_type_scat_dispersion_imag
_atom_type_scat_source
C C 0.0181 0.0091 'International Tables Vol C Tables 4.2.6.8 and 6.1.1.4'
H H 0.0000 0.0000 'International Tables Vol C Tables 4.2.6.8 and 6.1.1.4'
N N 0.0311 0.0180 'International Tables Vol C Tables 4.2.6.8 and 6.1.1.4'
O O 0.0492 0.0322 'International Tables Vol C Tables 4.2.6.8 and 6.1.1.4'
Cu Cu -1.9646 0.5888 'International Tables Vol C Tables 4.2.6.8 and 6.1.1.4'

loop_
_geom_angle_atom_site_label_1
_geom_angle_atom_site_label_2
_geom_angle_atom_site_label_3
_geom_angle
_geom_angle_site_symmetry_1
_geom_angle_site_symmetry_3
N1 Cu1 N4 111.76(6) . .
N1 Cu1 C1 123.07(7) . .
N4 Cu1 C1 125.10(7) . .
N1 Cu1 Cu3 114.69(4) . .
N4 Cu1 Cu3 111.29(4) . .
C1 Cu1 Cu3 48.28(5) . .
N1 Cu1 N3 76.84(5) . .
N4 Cu1 N3 77.77(5) . .
C1 Cu1 N3 110.71(6) . .
Cu3 Cu1 N3 158.88(4) . .
Cu4 O1 Cu5 116.92(7) . .
Cu4 O1 Cu6 103.23(6) . .
Cu5 O1 Cu6 104.60(6) . .
Cu4 O1 Cu3 102.30(6) . .
Cu5 O1 Cu3 115.49(7) . .
Cu6 O1 Cu3 113.99(7) . .
C29 N1 N2 107.96(14) . .
C29 N1 Cu1 119.49(12) . .
N2 N1 Cu1 132.54(11) . .
C13 C1 C19 117.34(17) . .
C13 C1 Cu3 121.40(13) . .
C19 C1 Cu3 118.75(14) . .
C13 C1 Cu1 101.91(13) . .
C19 C1 Cu1 108.23(12) . .
Cu3 C1 Cu1 75.57(7) . .
N2 Cu2 N6 112.89(6) . .
N2 Cu2 C2 127.44(7) . .
N6 Cu2 C2 119.30(6) . .
N2 Cu2 Cu4 118.94(4) . .
N6 Cu2 Cu4 97.60(4) . .
C2 Cu2 Cu4 49.67(5) . .
N2 Cu2 N5 76.31(6) . .
N6 Cu2 N5 78.33(6) . .
C2 Cu2 N5 119.07(6) . .
Cu4 Cu2 N5 164.26(4) . .
C31 N2 N1 107.99(14) . .
C31 N2 Cu2 121.22(12) . .
N1 N2 Cu2 129.09(11) . .
C27 C2 C21 117.64(17) . .
C27 C2 Cu4 118.06(13) . .
C21 C2 Cu4 115.83(13) . .
C27 C2 Cu2 112.81(13) . .
C21 C2 Cu2 111.48(12) . .
Cu4 C2 Cu2 72.19(6) . .
O1 Cu3 C1 173.17(7) . .
O1 Cu3 Cu1 130.27(4) . .
C1 Cu3 Cu1 56.15(6) . .
O1 Cu3 Cu4 38.76(4) . .
C1 Cu3 Cu4 147.91(6) . .
Cu1 Cu3 Cu4 95.662(11) . .
C58 N3 C51 112.12(14) . .
C58 N3 C52 114.80(14) . .
C51 N3 C52 111.26(14) . .
C58 N3 Cu1 96.62(10) . .
C51 N3 Cu1 98.88(10) . .
C52 N3 Cu1 121.57(11) . .
O1 Cu4 C2 170.82(7) . .
O1 Cu4 Cu2 130.54(4) . .
C2 Cu4 Cu2 58.14(5) . .
O1 Cu4 Cu3 38.94(4) . .
C2 Cu4 Cu3 149.76(5) . .
Cu2 Cu4 Cu3 97.058(12) . .
O1 Cu4 Cu6 38.46(4) . .
C2 Cu4 Cu6 134.65(5) . .
Cu2 Cu4 Cu6 159.813(14) . .
Cu3 Cu4 Cu6 65.041(11) . .
C63 N4 C59 118.32(15) . .
C63 N4 Cu1 125.16(12) . .
C59 N4 Cu1 116.38(11) . .
C45 N5 C39B 113.85(15) . .
C45 N5 C38 108.94(14) . .
C39B N5 C38 114.92(15) . .
C45 N5 C39A 107.78(16) . .
C39B N5 C39A 22.09(16) . .
C38 N5 C39A 99.41(16) . .
C45 N5 Cu2 97.16(10) . .
C39B N5 Cu2 115.87(11) . .
C38 N5 Cu2 104.33(11) . .
C39A N5 Cu2 137.53(17) . .
C50 N6 C46 117.31(16) . .
C50 N6 Cu2 126.22(12) . .
C46 N6 Cu2 115.17(12) . .
N11 Cu7 N14 112.19(6) . .
N11 Cu7 C3 125.88(6) . .
N14 Cu7 C3 121.89(6) . .
N11 Cu7 N13 77.63(5) . .
N14 Cu7 N13 78.48(5) . .
C3 Cu7 N13 113.55(6) . .
N11 Cu7 Cu5 116.57(4) . .
N14 Cu7 Cu5 104.87(4) . .
C3 Cu7 Cu5 48.85(5) . .
N13 Cu7 Cu5 161.35(3) . .
C131 N11 N12 108.30(13) . .
C131 N11 Cu7 118.47(11) . .
N12 N11 Cu7 132.79(11) . .
C119 C3 C113 116.92(16) . .
C119 C3 Cu5 121.91(14) . .
C113 C3 Cu5 118.07(13) . .
C119 C3 Cu7 103.02(12) . .
C113 C3 Cu7 111.83(12) . .
Cu5 C3 Cu7 72.44(6) . .
N12 Cu8 N16 109.52(6) . .
N12 Cu8 C4 129.05(6) . .
N16 Cu8 C4 121.21(6) . .
N12 Cu8 Cu6 115.75(4) . .
N16 Cu8 Cu6 104.53(4) . .
C4 Cu8 Cu6 48.99(5) . .
N12 Cu8 N15 75.92(5) . .
N16 Cu8 N15 76.89(5) . .
C4 Cu8 N15 118.16(6) . .
Cu6 Cu8 N15 166.06(3) . .
C129 N12 N11 107.60(13) . .
C129 N12 Cu8 121.03(11) . .
N11 N12 Cu8 130.43(11) . .
C121 C4 C127 116.36(15) . .
C121 C4 Cu6 117.02(13) . .
C127 C4 Cu6 118.18(12) . .
C121 C4 Cu8 111.42(12) . .
C127 C4 Cu8 112.08(12) . .
Cu6 C4 Cu8 73.86(6) . .
O1 Cu5 C3 172.39(7) . .
O1 Cu5 Cu7 127.78(4) . .
C3 Cu5 Cu7 58.71(5) . .
O1 Cu5 Cu6 37.75(4) . .
C3 Cu5 Cu6 149.83(6) . .
Cu7 Cu5 Cu6 95.847(11) . .
C145 N13 C138 111.48(13) . .
C145 N13 C139 114.45(13) . .
C138 N13 C139 111.64(13) . .
C145 N13 Cu7 97.54(9) . .
C138 N13 Cu7 100.86(10) . .
C139 N13 Cu7 119.47(10) . .
C15 C13 C1 119.91(18) . .
C15 C13 C14 118.77(19) . .
C1 C13 C14 121.30(17) . .
O1 Cu6 C4 168.85(6) . .
O1 Cu6 Cu8 133.97(4) . .
C4 Cu6 Cu8 57.15(5) . .
O1 Cu6 Cu4 38.31(4) . .
C4 Cu6 Cu4 138.65(5) . .
Cu8 Cu6 Cu4 125.685(15) . .
O1 Cu6 Cu5 37.65(4) . .
C4 Cu6 Cu5 152.25(5) . .
Cu8 Cu6 Cu5 99.263(11) . .
Cu4 Cu6 Cu5 65.417(9) . .
C146 N14 C150 118.22(15) . .
C146 N14 Cu7 116.43(11) . .
C150 N14 Cu7 125.34(12) . .
C13 C14 H14A 109.5 . .
C13 C14 H14B 109.5 . .
H14A C14 H14B 109.5 . .
C13 C14 H14C 109.5 . .
H14A C14 H14C 109.5 . .
H14B C14 H14C 109.5 . .
C158 N15 C151 106.87(13) . .
C158 N15 C152 112.45(14) . .
C151 N15 C152 109.98(13) . .
C158 N15 Cu8 99.13(10) . .
C151 N15 Cu8 103.64(10) . .
C152 N15 Cu8 123.26(11) . .
C16 C15 C13 121.6(2) . .
C16 C15 H15A 119.2 . .
C13 C15 H15A 119.2 . .
C163 N16 C159 117.91(15) . .
C163 N16 Cu8 124.17(12) . .
C159 N16 Cu8 117.93(11) . .
C18 C16 C15 118.5(2) . .
C18 C16 C17 121.9(2) . .
C15 C16 C17 119.6(2) . .
C16 C17 H17A 109.5 . .
C16 C17 H17B 109.5 . .
H17A C17 H17B 109.5 . .
C16 C17 H17C 109.5 . .
H17A C17 H17C 109.5 . .
H17B C17 H17C 109.5 . .
C19 C18 C16 121.37(19) . .
C19 C18 H18A 119.3 . .
C16 C18 H18A 119.3 . .
C18 C19 C1 121.12(19) . .
C18 C19 C20 118.10(18) . .
C1 C19 C20 120.75(18) . .
C19 C20 H20A 109.5 . .
C19 C20 H20B 109.5 . .
H20A C20 H20B 109.5 . .
C19 C20 H20C 109.5 . .
H20A C20 H20C 109.5 . .
H20B C20 H20C 109.5 . .
C23 C21 C2 120.72(18) . .
C23 C21 C22 118.59(17) . .
C2 C21 C22 120.59(17) . .
C21 C22 H22A 109.5 . .
C21 C22 H22B 109.5 . .
H22A C22 H22B 109.5 . .
C21 C22 H22C 109.5 . .
H22A C22 H22C 109.5 . .
H22B C22 H22C 109.5 . .
C24 C23 C21 121.1(2) . .
C24 C23 H23A 119.5 . .
C21 C23 H23A 119.5 . .
C23 C24 C26 118.72(19) . .
C23 C24 C25 120.8(2) . .
C26 C24 C25 120.5(2) . .
C24 C25 H25A 109.5 . .
C24 C25 H25B 109.5 . .
H25A C25 H25B 109.5 . .
C24 C25 H25C 109.5 . .
H25A C25 H25C 109.5 . .
H25B C25 H25C 109.5 . .
C24 C26 C27 122.14(18) . .
C24 C26 H26A 118.9 . .
C27 C26 H26A 118.9 . .
C26 C27 C2 119.68(18) . .
C26 C27 C28 118.94(17) . .
C2 C27 C28 121.34(17) . .
C27 C28 H28A 109.5 . .
C27 C28 H28B 109.5 . .
H28A C28 H28B 109.5 . .
C27 C28 H28C 109.5 . .
H28A C28 H28C 109.5 . .
H28B C28 H28C 109.5 . .
N1 C29 C30 110.85(16) . .
N1 C29 C51 119.07(15) . .
C30 C29 C51 130.06(16) . .
C31 C30 C29 103.62(15) . .
C31 C30 C32 128.02(17) . .
C29 C30 C32 128.34(17) . .
N2 C31 C30 109.56(15) . .
N2 C31 C38 118.88(15) . .
C30 C31 C38 131.53(16) . .
C33 C32 C37 119.15(18) . .
C33 C32 C30 122.51(18) . .
C37 C32 C30 118.33(17) . .
C32 C33 C34 119.3(2) . .
C32 C33 H33A 120.3 . .
C34 C33 H33A 120.3 . .
C35 C34 C33 119.9(2) . .
C35 C34 H34A 120.0 . .
C33 C34 H34A 120.0 . .
C36 C35 C34 121.3(2) . .
C36 C35 H35A 119.4 . .
C34 C35 H35A 119.4 . .
C35 C36 C37 119.1(2) . .
C35 C36 H36A 120.4 . .
C37 C36 H36A 120.4 . .
C36 C37 C32 121.2(2) . .
C36 C37 H37A 119.4 . .
C32 C37 H37A 119.4 . .
N5 C38 C31 110.27(15) . .
N5 C38 H38A 109.6 . .
C31 C38 H38A 109.6 . .
N5 C38 H38B 109.6 . .
C31 C38 H38B 109.6 . .
H38A C38 H38B 108.1 . .
C40A C39A C44A 111.2(4) . .
C40A C39A N5 100.6(3) . .
C44A C39A N5 100.3(3) . .
C40A C39A H39A 114.4 . .
C44A C39A H39A 114.4 . .
N5 C39A H39A 114.4 . .
C41A C40A C39A 103.9(3) . .
C41A C40A H40A 111.0 . .
C39A C40A H40A 111.0 . .
C41A C40A H40B 111.0 . .
C39A C40A H40B 111.0 . .
H40A C40A H40B 109.0 . .
C42A C41A C40A 124.6(4) . .
C42A C41A H41A 106.2 . .
C40A C41A H41A 106.2 . .
C42A C41A H41D 106.2 . .
C40A C41A H41D 106.2 . .
H41A C41A H41D 106.4 . .
C41A C42A C43A 103.4(4) . .
C41A C42A H42A 111.1 . .
C43A C42A H42A 111.1 . .
C41A C42A H42B 111.1 . .
C43A C42A H42B 111.1 . .
H42A C42A H42B 109.0 . .
C44A C43A C42A 116.1(4) . .
C44A C43A H43A 108.3 . .
C42A C43A H43A 108.3 . .
C44A C43A H43B 108.3 . .
C42A C43A H43B 108.3 . .
H43A C43A H43B 107.4 . .
C43A C44A C39A 106.3(4) . .
C43A C44A H44A 110.5 . .
C39A C44A H44A 110.5 . .
C43A C44A H44B 110.5 . .
C39A C44A H44B 110.5 . .
H44A C44A H44B 108.7 . .
N5 C39B C40B 112.84(16) . .
N5 C39B C44B 115.29(15) . .
C40B C39B C44B 109.02(16) . .
N5 C39B H39B 106.4 . .
C40B C39B H39B 106.4 . .
C44B C39B H39B 106.4 . .
C39B C40B C41B 110.58(18) . .
C39B C40B H40C 109.5 . .
C41B C40B H40C 109.5 . .
C39B C40B H40D 109.5 . .
C41B C40B H40D 109.5 . .
H40C C40B H40D 108.1 . .
C42B C41B C40B 109.83(17) . .
C42B C41B H41B 109.7 . .
C40B C41B H41B 109.7 . .
C42B C41B H41C 109.7 . .
C40B C41B H41C 109.7 . .
H41B C41B H41C 108.2 . .
C41B C42B C43B 111.69(18) . .
C41B C42B H42C 109.3 . .
C43B C42B H42C 109.3 . .
C41B C42B H42D 109.3 . .
C43B C42B H42D 109.3 . .
H42C C42B H42D 107.9 . .
C42B C43B C44B 111.22(19) . .
C42B C43B H43C 109.4 . .
C44B C43B H43C 109.4 . .
C42B C43B H43D 109.4 . .
C44B C43B H43D 109.4 . .
H43C C43B H43D 108.0 . .
C39B C44B C43B 109.69(16) . .
C39B C44B H44C 109.7 . .
C43B C44B H44C 109.7 . .
C39B C44B H44D 109.7 . .
C43B C44B H44D 109.7 . .
H44C C44B H44D 108.2 . .
N5 C45 C46 114.69(15) . .
N5 C45 H45A 108.6 . .
C46 C45 H45A 108.6 . .
N5 C45 H45B 108.6 . .
C46 C45 H45B 108.6 . .
H45A C45 H45B 107.6 . .
N6 C46 C47 121.91(18) . .
N6 C46 C45 115.81(16) . .
C47 C46 C45 122.03(18) . .
C46 C47 C48 119.02(19) . .
C46 C47 H47A 120.5 . .
C48 C47 H47A 120.5 . .
C49 C48 C47 119.3(2) . .
C49 C48 H48A 120.4 . .
C47 C48 H48A 120.4 . .
C48 C49 C50 117.49(19) . .
C48 C49 H49A 121.3 . .
C50 C49 H49A 121.3 . .
N6 C50 C49 124.97(18) . .
N6 C50 H50A 117.5 . .
C49 C50 H50A 117.5 . .
N3 C51 C29 112.87(14) . .
N3 C51 H51A 109.0 . .
C29 C51 H51A 109.0 . .
N3 C51 H51B 109.0 . .
C29 C51 H51B 109.0 . .
H51A C51 H51B 107.8 . .
N3 C52 C57 112.14(15) . .
N3 C52 C53 115.18(16) . .
C57 C52 C53 109.35(16) . .
N3 C52 H52A 106.5 . .
C57 C52 H52A 106.5 . .
C53 C52 H52A 106.5 . .
C52 C53 C54 110.03(18) . .
C52 C53 H53A 109.7 . .
C54 C53 H53A 109.7 . .
C52 C53 H53B 109.7 . .
C54 C53 H53B 109.7 . .
H53A C53 H53B 108.2 . .
C55 C54 C53 111.98(19) . .
C55 C54 H54A 109.2 . .
C53 C54 H54A 109.2 . .
C55 C54 H54B 109.2 . .
C53 C54 H54B 109.2 . .
H54A C54 H54B 107.9 . .
C54 C55 C56 110.85(19) . .
C54 C55 H55A 109.5 . .
C56 C55 H55A 109.5 . .
C54 C55 H55B 109.5 . .
C56 C55 H55B 109.5 . .
H55A C55 H55B 108.1 . .
C57 C56 C55 110.24(18) . .
C57 C56 H56A 109.6 . .
C55 C56 H56A 109.6 . .
C57 C56 H56B 109.6 . .
C55 C56 H56B 109.6 . .
H56A C56 H56B 108.1 . .
C52 C57 C56 112.43(16) . .
C52 C57 H57A 109.1 . .
C56 C57 H57A 109.1 . .
C52 C57 H57B 109.1 . .
C56 C57 H57B 109.1 . .
H57A C57 H57B 107.9 . .
N3 C58 C59 115.10(15) . .
N3 C58 H58A 108.5 . .
C59 C58 H58A 108.5 . .
N3 C58 H58B 108.5 . .
C59 C58 H58B 108.5 . .
H58A C58 H58B 107.5 . .
N4 C59 C60 119.84(16) . .
N4 C59 C58 118.81(15) . .
C60 C59 C58 121.18(16) . .
C61 C60 C59 120.75(18) . .
C61 C60 H60A 119.6 . .
C59 C60 H60A 119.6 . .
C62 C61 C60 118.52(19) . .
C62 C61 H61A 120.7 . .
C60 C61 H61A 120.7 . .
C61 C62 C63 118.96(19) . .
C61 C62 H62A 120.5 . .
C63 C62 H62A 120.5 . .
N4 C63 C62 123.56(18) . .
N4 C63 H63A 118.2 . .
C62 C63 H63A 118.2 . .
C115 C113 C3 121.16(17) . .
C115 C113 C114 118.09(16) . .
C3 C113 C114 120.72(16) . .
C113 C114 H11A 109.5 . .
C113 C114 H11B 109.5 . .
H11A C114 H11B 109.5 . .
C113 C114 H11C 109.5 . .
H11A C114 H11C 109.5 . .
H11B C114 H11C 109.5 . .
C116 C115 C113 121.30(18) . .
C116 C115 H11D 119.3 . .
C113 C115 H11D 119.3 . .
C115 C116 C118 118.42(18) . .
C115 C116 C117 120.1(2) . .
C118 C116 C117 121.5(2) . .
C116 C117 H11E 109.5 . .
C116 C117 H11F 109.5 . .
H11E C117 H11F 109.5 . .
C116 C117 H11G 109.5 . .
H11E C117 H11G 109.5 . .
H11F C117 H11G 109.5 . .
C116 C118 C119 121.76(19) . .
C116 C118 H11H 119.1 . .
C119 C118 H11H 119.1 . .
C3 C119 C118 120.35(18) . .
C3 C119 C120 121.07(18) . .
C118 C119 C120 118.33(18) . .
C119 C120 H12A 109.5 . .
C119 C120 H12B 109.5 . .
H12A C120 H12B 109.5 . .
C119 C120 H12C 109.5 . .
H12A C120 H12C 109.5 . .
H12B C120 H12C 109.5 . .
C123 C121 C4 122.26(16) . .
C123 C121 C122 118.22(16) . .
C4 C121 C122 119.32(15) . .
C121 C122 H12D 109.5 . .
C121 C122 H12E 109.5 . .
H12D C122 H12E 109.5 . .
C121 C122 H12F 109.5 . .
H12D C122 H12F 109.5 . .
H12E C122 H12F 109.5 . .
C121 C123 C124 120.37(18) . .
C121 C123 H12G 119.8 . .
C124 C123 H12G 119.8 . .
C126 C124 C123 118.72(18) . .
C126 C124 C125 120.71(19) . .
C123 C124 C125 120.52(19) . .
C124 C125 H12H 109.5 . .
C124 C125 H12I 109.5 . .
H12H C125 H12I 109.5 . .
C124 C125 H12J 109.5 . .
H12H C125 H12J 109.5 . .
H12I C125 H12J 109.5 . .
C124 C126 C127 122.29(18) . .
C124 C126 H12K 118.9 . .
C127 C126 H12K 118.9 . .
C126 C127 C4 119.93(16) . .
C126 C127 C128 117.74(16) . .
C4 C127 C128 122.29(16) . .
C127 C128 H12L 109.5 . .
C127 C128 H12M 109.5 . .
H12L C128 H12M 109.5 . .
C127 C128 H12N 109.5 . .
H12L C128 H12N 109.5 . .
H12M C128 H12N 109.5 . .
N12 C129 C130 110.20(15) . .
N12 C129 C151 119.96(15) . .
C130 C129 C151 129.84(16) . .
C129 C130 C131 104.42(15) . .
C129 C130 C132 126.88(16) . .
C131 C130 C132 128.70(16) . .
N11 C131 C130 109.46(15) . .
N11 C131 C138 118.87(15) . .
C130 C131 C138 131.65(16) . .
C133 C132 C137 117.61(17) . .
C133 C132 C130 121.90(16) . .
C137 C132 C130 120.49(17) . .
C132 C133 C134 121.21(18) . .
C132 C133 H13A 119.4 . .
C134 C133 H13A 119.4 . .
C135 C134 C133 120.8(2) . .
C135 C134 H13B 119.6 . .
C133 C134 H13B 119.6 . .
C134 C135 C136 119.38(19) . .
C134 C135 H13C 120.3 . .
C136 C135 H13C 120.3 . .
C135 C136 C137 120.6(2) . .
C135 C136 H13D 119.7 . .
C137 C136 H13D 119.7 . .
C136 C137 C132 120.4(2) . .
C136 C137 H13E 119.8 . .
C132 C137 H13E 119.8 . .
N13 C138 C131 111.91(14) . .
N13 C138 H13F 109.2 . .
C131 C138 H13F 109.2 . .
N13 C138 H13G 109.2 . .
C131 C138 H13G 109.2 . .
H13F C138 H13G 107.9 . .
N13 C139 C144 111.94(14) . .
N13 C139 C140 114.05(14) . .
C144 C139 C140 109.94(15) . .
N13 C139 H13H 106.8 . .
C144 C139 H13H 106.8 . .
C140 C139 H13H 106.8 . .
C139 C140 C141 109.62(15) . .
C139 C140 H14D 109.7 . .
C141 C140 H14D 109.7 . .
C139 C140 H14E 109.7 . .
C141 C140 H14E 109.7 . .
H14D C140 H14E 108.2 . .
C142 C141 C140 111.43(17) . .
C142 C141 H14F 109.3 . .
C140 C141 H14F 109.3 . .
C142 C141 H14G 109.3 . .
C140 C141 H14G 109.3 . .
H14F C141 H14G 108.0 . .
C143 C142 C141 109.96(17) . .
C143 C142 H14H 109.7 . .
C141 C142 H14H 109.7 . .
C143 C142 H14I 109.7 . .
C141 C142 H14I 109.7 . .
H14H C142 H14I 108.2 . .
C142 C143 C144 110.73(16) . .
C142 C143 H14J 109.5 . .
C144 C143 H14J 109.5 . .
C142 C143 H14K 109.5 . .
C144 C143 H14K 109.5 . .
H14J C143 H14K 108.1 . .
C139 C144 C143 110.85(15) . .
C139 C144 H14L 109.5 . .
C143 C144 H14L 109.5 . .
C139 C144 H14M 109.5 . .
C143 C144 H14M 109.5 . .
H14L C144 H14M 108.1 . .
N13 C145 C146 115.09(14) . .
N13 C145 H14N 108.5 . .
C146 C145 H14N 108.5 . .
N13 C145 H14O 108.5 . .
C146 C145 H14O 108.5 . .
H14N C145 H14O 107.5 . .
N14 C146 C147 122.12(17) . .
N14 C146 C145 117.35(15) . .
C147 C146 C145 120.45(16) . .
C148 C147 C146 118.77(18) . .
C148 C147 H14P 120.6 . .
C146 C147 H14P 120.6 . .
C149 C148 C147 118.72(19) . .
C149 C148 H14Q 120.6 . .
C147 C148 H14Q 120.6 . .
C148 C149 C150 118.81(19) . .
C148 C149 H14R 120.6 . .
C150 C149 H14R 120.6 . .
N14 C150 C149 123.33(18) . .
N14 C150 H15B 118.3 . .
C149 C150 H15B 118.3 . .
N15 C151 C129 110.44(14) . .
N15 C151 H15C 109.6 . .
C129 C151 H15C 109.6 . .
N15 C151 H15D 109.6 . .
C129 C151 H15D 109.6 . .
H15C C151 H15D 108.1 . .
N15 C152 C157 111.47(15) . .
N15 C152 C153 109.63(15) . .
C157 C152 C153 109.43(15) . .
N15 C152 H15E 108.8 . .
C157 C152 H15E 108.8 . .
C153 C152 H15E 108.8 . .
C154 C153 C152 111.58(16) . .
C154 C153 H15F 109.3 . .
C152 C153 H15F 109.3 . .
C154 C153 H15G 109.3 . .
C152 C153 H15G 109.3 . .
H15F C153 H15G 108.0 . .
C153 C154 C155 110.74(17) . .
C153 C154 H15H 109.5 . .
C155 C154 H15H 109.5 . .
C153 C154 H15I 109.5 . .
C155 C154 H15I 109.5 . .
H15H C154 H15I 108.1 . .
C156 C155 C154 111.11(17) . .
C156 C155 H15J 109.4 . .
C154 C155 H15J 109.4 . .
C156 C155 H15K 109.4 . .
C154 C155 H15K 109.4 . .
H15J C155 H15K 108.0 . .
C155 C156 C157 110.51(17) . .
C155 C156 H15L 109.5 . .
C157 C156 H15L 109.5 . .
C155 C156 H15M 109.5 . .
C157 C156 H15M 109.5 . .
H15L C156 H15M 108.1 . .
C152 C157 C156 111.31(16) . .
C152 C157 H15N 109.4 . .
C156 C157 H15N 109.4 . .
C152 C157 H15O 109.4 . .
C156 C157 H15O 109.4 . .
H15N C157 H15O 108.0 . .
N15 C158 C159 115.72(14) . .
N15 C158 H15P 108.3 . .
C159 C158 H15P 108.3 . .
N15 C158 H15Q 108.3 . .
C159 C158 H15Q 108.3 . .
H15P C158 H15Q 107.4 . .
N16 C159 C160 121.31(16) . .
N16 C159 C158 117.54(15) . .
C160 C159 C158 120.84(16) . .
C161 C160 C159 119.81(17) . .
C161 C160 H16A 120.1 . .
C159 C160 H16A 120.1 . .
C160 C161 C162 118.63(18) . .
C160 C161 H16B 120.7 . .
C162 C161 H16B 120.7 . .
C163 C162 C161 118.95(18) . .
C163 C162 H16C 120.5 . .
C161 C162 H16C 120.5 . .
N16 C163 C162 123.39(17) . .
N16 C163 H16D 118.3 . .
C162 C163 H16D 118.3 . .
N1_1 Cu1_1 N4_1 109.14(6) . .
N1_1 Cu1_1 C1_1 127.43(6) . .
N4_1 Cu1_1 C1_1 123.33(6) . .
N1_1 Cu1_1 Cu3_1 117.31(4) . .
N4_1 Cu1_1 Cu3_1 104.18(4) . .
C1_1 Cu1_1 Cu3_1 49.40(5) . .
N1_1 Cu1_1 N3_1 75.74(5) . .
N4_1 Cu1_1 N3_1 77.58(5) . .
C1_1 Cu1_1 N3_1 116.42(6) . .
Cu3_1 Cu1_1 N3_1 164.36(4) . .
Cu3_1 O1_1 Cu3_1 114.409(12) . 16_665
Cu3_1 O1_1 Cu3_1 114.409(12) . 11_565
Cu3_1 O1_1 Cu3_1 99.99(2) 16_665 11_565
Cu3_1 O1_1 Cu3_1 99.99(2) . 6_464
Cu3_1 O1_1 Cu3_1 114.412(12) 16_665 6_464
Cu3_1 O1_1 Cu3_1 114.410(12) 11_565 6_464
C29_1 N1_1 N1_1 108.00(9) . 6_464
C29_1 N1_1 Cu1_1 121.05(11) . .
N1_1 N1_1 Cu1_1 130.87(4) 6_464 .
C13_1 C1_1 C19_1 117.40(17) . .
C13_1 C1_1 Cu3_1 120.37(14) . .
C19_1 C1_1 Cu3_1 115.93(13) . .
C13_1 C1_1 Cu1_1 108.71(13) . .
C19_1 C1_1 Cu1_1 111.19(13) . .
Cu3_1 C1_1 Cu1_1 73.76(6) . .
O1_1 Cu3_1 C1_1 170.27(5) . .
O1_1 Cu3_1 Cu1_1 131.630(15) . .
C1_1 Cu3_1 Cu1_1 56.84(5) . .
O1_1 Cu3_1 Cu3_1 40.006(11) . 6_464
C1_1 Cu3_1 Cu3_1 149.70(5) . 6_464
Cu1_1 Cu3_1 Cu3_1 96.632(10) . 6_464
C39B_1 N3_1 C38_1 122.70(18) . .
C39B_1 N3_1 C45_1 107.69(19) . .
C38_1 N3_1 C45_1 108.05(13) . .
C39B_1 N3_1 C39A_1 13.39(14) . .
C38_1 N3_1 C39A_1 109.67(13) . .
C45_1 N3_1 C39A_1 112.25(13) . .
C39B_1 N3_1 Cu1_1 116.40(14) . .
C38_1 N3_1 Cu1_1 101.79(10) . .
C45_1 N3_1 Cu1_1 97.06(10) . .
C39A_1 N3_1 Cu1_1 126.31(11) . .
C50_1 N4_1 C46_1 116.80(15) . .
C50_1 N4_1 Cu1_1 124.66(12) . .
C46_1 N4_1 Cu1_1 118.30(12) . .
C15_1 C13_1 C1_1 120.42(18) . .
C15_1 C13_1 C14_1 119.10(18) . .
C1_1 C13_1 C14_1 120.28(17) . .
C13_1 C14_1 H14S_1 109.5 . .
C13_1 C14_1 H14T_1 109.5 . .
H14S_1 C14_1 H14T_1 109.5 . .
C13_1 C14_1 H14U_1 109.5 . .
H14S_1 C14_1 H14U_1 109.5 . .
H14T_1 C14_1 H14U_1 109.5 . .
C16_1 C15_1 C13_1 121.7(2) . .
C16_1 C15_1 H15R_1 119.1 . .
C13_1 C15_1 H15R_1 119.1 . .
C15_1 C16_1 C18_1 118.4(2) . .
C15_1 C16_1 C17_1 121.0(2) . .
C18_1 C16_1 C17_1 120.5(2) . .
C16_1 C17_1 H17D_1 109.5 . .
C16_1 C17_1 H17E_1 109.5 . .
H17D_1 C17_1 H17E_1 109.5 . .
C16_1 C17_1 H17F_1 109.5 . .
H17D_1 C17_1 H17F_1 109.5 . .
H17E_1 C17_1 H17F_1 109.5 . .
C16_1 C18_1 C19_1 121.52(19) . .
C16_1 C18_1 H18B_1 119.2 . .
C19_1 C18_1 H18B_1 119.2 . .
C18_1 C19_1 C1_1 120.44(17) . .
C18_1 C19_1 C20_1 118.04(17) . .
C1_1 C19_1 C20_1 121.48(16) . .
C19_1 C20_1 H20D_1 109.5 . .
C19_1 C20_1 H20E_1 109.5 . .
H20D_1 C20_1 H20E_1 109.5 . .
C19_1 C20_1 H20F_1 109.5 . .
H20D_1 C20_1 H20F_1 109.5 . .
H20E_1 C20_1 H20F_1 109.5 . .
N1_1 C29_1 C30_1 110.57(15) . .
N1_1 C29_1 C38_1 119.73(15) . .
C30_1 C29_1 C38_1 129.70(16) . .
C29_1 C30_1 C29_1 102.8(2) 6_464 .
C29_1 C30_1 C32_1 128.58(10) 6_464 .
C29_1 C30_1 C32_1 128.59(10) . .
C33_1 C32_1 C33_1 116.0(2) . 6_464
C33_1 C32_1 C30_1 122.02(11) . .
C33_1 C32_1 C30_1 122.02(11) 6_464 .
C34_1 C33_1 C32_1 122.05(18) . .
C34_1 C33_1 H33B_1 119.0 . .
C32_1 C33_1 H33B_1 119.0 . .
C35_1 C34_1 C33_1 119.2(2) . .
C35_1 C34_1 H34B_1 120.4 . .
C33_1 C34_1 H34B_1 120.4 . .
C34_1 C35_1 C34_1 121.5(3) 6_464 .
C34_1 C35_1 H35B_1 119.3 6_464 .
C34_1 C35_1 H35B_1 119.3 . .
N3_1 C38_1 C29_1 111.41(14) . .
N3_1 C38_1 H38C_1 109.3 . .
C29_1 C38_1 H38C_1 109.3 . .
N3_1 C38_1 H38D_1 109.3 . .
C29_1 C38_1 H38D_1 109.3 . .
H38C_1 C38_1 H38D_1 108.0 . .
N3_1 C39A_1 C44A_1 109.02(15) . .
N3_1 C39A_1 C40A_1 112.56(14) . .
C44A_1 C39A_1 C40A_1 106.76(16) . .
N3_1 C39A_1 H39C_1 109.5 . .
C44A_1 C39A_1 H39C_1 109.5 . .
C40A_1 C39A_1 H39C_1 109.5 . .
C41A_1 C40A_1 C39A_1 111.84(17) . .
C41A_1 C40A_1 H40E_1 109.2 . .
C39A_1 C40A_1 H40E_1 109.2 . .
C41A_1 C40A_1 H40F_1 109.2 . .
C39A_1 C40A_1 H40F_1 109.2 . .
H40E_1 C40A_1 H40F_1 107.9 . .
C42A_1 C41A_1 C40A_1 109.98(18) . .
C42A_1 C41A_1 H41E_1 109.7 . .
C40A_1 C41A_1 H41E_1 109.7 . .
C42A_1 C41A_1 H41F_1 109.7 . .
C40A_1 C41A_1 H41F_1 109.7 . .
H41E_1 C41A_1 H41F_1 108.2 . .
C41A_1 C42A_1 C43A_1 109.94(18) . .
C41A_1 C42A_1 H42E_1 109.7 . .
C43A_1 C42A_1 H42E_1 109.7 . .
C41A_1 C42A_1 H42F_1 109.7 . .
C43A_1 C42A_1 H42F_1 109.7 . .
H42E_1 C42A_1 H42F_1 108.2 . .
C42A_1 C43A_1 C44A_1 109.87(17) . .
C42A_1 C43A_1 H43E_1 109.7 . .
C44A_1 C43A_1 H43E_1 109.7 . .
C42A_1 C43A_1 H43F_1 109.7 . .
C44A_1 C43A_1 H43F_1 109.7 . .
H43E_1 C43A_1 H43F_1 108.2 . .
C39A_1 C44A_1 C43A_1 112.44(18) . .
C39A_1 C44A_1 H44E_1 109.1 . .
C43A_1 C44A_1 H44E_1 109.1 . .
C39A_1 C44A_1 H44F_1 109.1 . .
C43A_1 C44A_1 H44F_1 109.1 . .
H44E_1 C44A_1 H44F_1 107.8 . .
N3_1 C39B_1 C44B_1 124.6(3) . .
N3_1 C39B_1 C40B_1 112.1(3) . .
C44B_1 C39B_1 C40B_1 101.3(4) . .
N3_1 C39B_1 H39D_1 105.8 . .
C44B_1 C39B_1 H39D_1 105.8 . .
C40B_1 C39B_1 H39D_1 105.8 . .
C39B_1 C40B_1 C41B_1 116.5(4) . .
C39B_1 C40B_1 H40G_1 108.2 . .
C41B_1 C40B_1 H40G_1 108.2 . .
C39B_1 C40B_1 H40H_1 108.2 . .
C41B_1 C40B_1 H40H_1 108.2 . .
H40G_1 C40B_1 H40H_1 107.3 . .
C42B_1 C41B_1 C40B_1 99.8(4) . .
C42B_1 C41B_1 H41G_1 111.8 . .
C40B_1 C41B_1 H41G_1 111.8 . .
C42B_1 C41B_1 H41H_1 111.8 . .
C40B_1 C41B_1 H41H_1 111.8 . .
H41G_1 C41B_1 H41H_1 109.5 . .
C41B_1 C42B_1 C43B_1 113.5(4) . .
C41B_1 C42B_1 H42G_1 108.9 . .
C43B_1 C42B_1 H42G_1 108.9 . .
C41B_1 C42B_1 H42H_1 108.9 . .
C43B_1 C42B_1 H42H_1 108.9 . .
H42G_1 C42B_1 H42H_1 107.7 . .
C44B_1 C43B_1 C42B_1 101.2(4) . .
C44B_1 C43B_1 H43G_1 111.5 . .
C42B_1 C43B_1 H43G_1 111.5 . .
C44B_1 C43B_1 H43H_1 111.5 . .
C42B_1 C43B_1 H43H_1 111.5 . .
H43G_1 C43B_1 H43H_1 109.3 . .
C39B_1 C44B_1 C43B_1 110.9(4) . .
C39B_1 C44B_1 H44G_1 109.5 . .
C43B_1 C44B_1 H44G_1 109.5 . .
C39B_1 C44B_1 H44H_1 109.5 . .
C43B_1 C44B_1 H44H_1 109.5 . .
H44G_1 C44B_1 H44H_1 108.0 . .
N3_1 C45_1 C46_1 116.52(14) . .
N3_1 C45_1 H45C_1 108.2 . .
C46_1 C45_1 H45C_1 108.2 . .
N3_1 C45_1 H45D_1 108.2 . .
C46_1 C45_1 H45D_1 108.2 . .
H45C_1 C45_1 H45D_1 107.3 . .
N4_1 C46_1 C47_1 121.95(17) . .
N4_1 C46_1 C45_1 117.00(15) . .
C47_1 C46_1 C45_1 120.80(17) . .
C48_1 C47_1 C46_1 120.86(18) . .
C48_1 C47_1 H47B_1 119.6 . .
C46_1 C47_1 H47B_1 119.6 . .
C47_1 C48_1 C49_1 119.10(18) . .
C47_1 C48_1 H48B_1 120.4 . .
C49_1 C48_1 H48B_1 120.4 . .
C50_1 C49_1 C48_1 116.15(18) . .
C50_1 C49_1 H49B_1 121.9 . .
C48_1 C49_1 H49B_1 121.9 . .
N4_1 C50_1 C49_1 125.12(17) . .
N4_1 C50_1 H50B_1 117.4 . .
C49_1 C50_1 H50B_1 117.4 . .
O3_5 C2A_5 C1A_5 108.3(2) . .
O3_5 C2A_5 H2AA_5 110.0 . .
C1A_5 C2A_5 H2AA_5 110.0 . .
O3_5 C2A_5 H2AB_5 110.0 . .
C1A_5 C2A_5 H2AB_5 110.0 . .
H2AA_5 C2A_5 H2AB_5 108.4 . .
C2_5 C1_5 H1A_5 109.5 . .
C2_5 C1_5 H1B_5 109.5 . .
H1A_5 C1_5 H1B_5 109.5 . .
C2_5 C1_5 H1C_5 109.5 . .
H1A_5 C1_5 H1C_5 109.5 . .
H1B_5 C1_5 H1C_5 109.5 . .
O3_5 C2_5 C1_5 114.5(3) . .
O3_5 C2_5 H2A_5 108.6 . .
C1_5 C2_5 H2A_5 108.6 . .
O3_5 C2_5 H2B_5 108.6 . .
C1_5 C2_5 H2B_5 108.6 . .
H2A_5 C2_5 H2B_5 107.6 . .
C2_5 O3_5 C4_5 108.9(2) . .
C2_5 O3_5 C2A_5 28.91(17) . .
C4_5 O3_5 C2A_5 115.4(2) . .
O3_5 C4_5 C5_5 114.5(3) . .
O3_5 C4_5 H4A_5 108.6 . .
C5_5 C4_5 H4A_5 108.6 . .
O3_5 C4_5 H4B_5 108.6 . .
C5_5 C4_5 H4B_5 108.6 . .
H4A_5 C4_5 H4B_5 107.6 . .
C4_5 C5_5 H5A_5 109.5 . .
C4_5 C5_5 H5B_5 109.5 . .
H5A_5 C5_5 H5B_5 109.5 . .
C4_5 C5_5 H5C_5 109.5 . .
H5A_5 C5_5 H5C_5 109.5 . .
H5B_5 C5_5 H5C_5 109.5 . .
O3_3 C2A_3 C1A_3 104.38(19) . .
O3_3 C2A_3 H2AC_3 110.9 . .
C1A_3 C2A_3 H2AC_3 110.9 . .
O3_3 C2A_3 H2AD_3 110.9 . .
C1A_3 C2A_3 H2AD_3 110.9 . .
H2AC_3 C2A_3 H2AD_3 108.9 . .
C2_3 C1_3 H1D_3 109.5 . .
C2_3 C1_3 H1E_3 109.5 . .
H1D_3 C1_3 H1E_3 109.5 . .
C2_3 C1_3 H1F_3 109.5 . .
H1D_3 C1_3 H1F_3 109.5 . .
H1E_3 C1_3 H1F_3 109.5 . .
O3_3 C2_3 C1_3 107.4(3) . .
O3_3 C2_3 H2C_3 110.2 . .
C1_3 C2_3 H2C_3 110.2 . .
O3_3 C2_3 H2D_3 110.2 . .
C1_3 C2_3 H2D_3 110.2 . .
H2C_3 C2_3 H2D_3 108.5 . .
C4_3 O3_3 C2_3 121.2(4) . .
C4_3 O3_3 C2A_3 104.66(17) . .
C2_3 O3_3 C2A_3 30.4(4) . .
O3_3 C4_3 C5_3 106.48(19) . .
O3_3 C4_3 H4C_3 110.4 . .
C5_3 C4_3 H4C_3 110.4 . .
O3_3 C4_3 H4D_3 110.4 . .
C5_3 C4_3 H4D_3 110.4 . .
H4C_3 C4_3 H4D_3 108.6 . .
C4_3 C5_3 H5D_3 109.5 . .
C4_3 C5_3 H5E_3 109.5 . .
H5D_3 C5_3 H5E_3 109.5 . .
C4_3 C5_3 H5F_3 109.5 . .
H5D_3 C5_3 H5F_3 109.5 . .
H5E_3 C5_3 H5F_3 109.5 . .
O3_2 C2A_2 C1A_2 109.9(3) . .
O3_2 C2A_2 H2AE_2 109.7 . .
C1A_2 C2A_2 H2AE_2 109.7 . .
O3_2 C2A_2 H2AF_2 109.7 . .
C1A_2 C2A_2 H2AF_2 109.7 . .
H2AE_2 C2A_2 H2AF_2 108.2 . .
C2_2 C1_2 H1G_2 109.5 . .
C2_2 C1_2 H1H_2 109.5 . .
H1G_2 C1_2 H1H_2 109.5 . .
C2_2 C1_2 H1I_2 109.5 . .
H1G_2 C1_2 H1I_2 109.5 . .
H1H_2 C1_2 H1I_2 109.5 . .
O3_2 C2_2 C1_2 110.6(2) . .
O3_2 C2_2 H2E_2 109.5 . .
C1_2 C2_2 H2E_2 109.5 . .
O3_2 C2_2 H2F_2 109.5 . .
C1_2 C2_2 H2F_2 109.5 . .
H2E_2 C2_2 H2F_2 108.1 . .
C2A_2 O3_2 C4_2 111.2(2) . .
C2A_2 O3_2 C2_2 42.40(19) . .
C4_2 O3_2 C2_2 110.6(2) . .
O3_2 C4_2 C5_2 110.7(2) . .
O3_2 C4_2 H4E_2 109.5 . .
C5_2 C4_2 H4E_2 109.5 . .
O3_2 C4_2 H4F_2 109.5 . .
C5_2 C4_2 H4F_2 109.5 . .
H4E_2 C4_2 H4F_2 108.1 . .
C4_2 C5_2 H5G_2 109.5 . .
C4_2 C5_2 H5H_2 109.5 . .
H5G_2 C5_2 H5H_2 109.5 . .
C4_2 C5_2 H5I_2 109.5 . .
H5G_2 C5_2 H5I_2 109.5 . .
H5H_2 C5_2 H5I_2 109.5 . .
C2_4 C1_4 H1J_4 109.5 . .
C2_4 C1_4 H1K_4 109.5 . .
H1J_4 C1_4 H1K_4 109.5 . .
C2_4 C1_4 H1L_4 109.5 . .
H1J_4 C1_4 H1L_4 109.5 . .
H1K_4 C1_4 H1L_4 109.5 . .
O3_4 C2_4 C1_4 109.7(3) . .
O3_4 C2_4 H2G_4 109.7 . .
C1_4 C2_4 H2G_4 109.7 . .
O3_4 C2_4 H2H_4 109.7 . .
C1_4 C2_4 H2H_4 109.7 . .
H2G_4 C2_4 H2H_4 108.2 . .
C2_4 O3_4 C4_4 114.1(2) . .
O3_4 C4_4 C5_4 113.5(3) . .
O3_4 C4_4 H4G_4 108.9 . .
C5_4 C4_4 H4G_4 108.9 . .
O3_4 C4_4 H4H_4 108.9 . .
C5_4 C4_4 H4H_4 108.9 . .
H4G_4 C4_4 H4H_4 107.7 . .
C4_4 C5_4 H5J_4 109.5 . .
C4_4 C5_4 H5K_4 109.5 . .
H5J_4 C5_4 H5K_4 109.5 . .
C4_4 C5_4 H5L_4 109.5 . .
H5J_4 C5_4 H5L_4 109.5 . .
H5K_4 C5_4 H5L_4 109.5 . .
C2_6 C1_6 H1M_6 109.5 . .
C2_6 C1_6 H1N_6 109.5 . .
H1M_6 C1_6 H1N_6 109.5 . .
C2_6 C1_6 H1O_6 109.5 . .
H1M_6 C1_6 H1O_6 109.5 . .
H1N_6 C1_6 H1O_6 109.5 . .
O3_6 C2_6 C1_6 109.0(2) . .
O3_6 C2_6 H2I_6 109.9 . .
C1_6 C2_6 H2I_6 109.9 . .
O3_6 C2_6 H2J_6 109.9 . .
C1_6 C2_6 H2J_6 109.9 . .
H2I_6 C2_6 H2J_6 108.3 . .
C2_6 O3_6 C4_6 113.68(19) . .
O3_6 C4_6 C5_6 108.4(2) . .
O3_6 C4_6 H4I_6 110.0 . .
C5_6 C4_6 H4I_6 110.0 . .
O3_6 C4_6 H4J_6 110.0 . .
C5_6 C4_6 H4J_6 110.0 . .
H4I_6 C4_6 H4J_6 108.4 . .
C4_6 C5_6 H5M_6 109.5 . .
C4_6 C5_6 H5N_6 109.5 . .
H5M_6 C5_6 H5N_6 109.5 . .
C4_6 C5_6 H5O_6 109.5 . .
H5M_6 C5_6 H5O_6 109.5 . .
H5N_6 C5_6 H5O_6 109.5 . .

loop_
_geom_bond_atom_site_label_1
_geom_bond_atom_site_label_2
_geom_bond_distance
_geom_bond_site_symmetry_2
Cu1 N1 1.9998(15) .
Cu1 N4 2.0294(15) .
Cu1 C1 2.1222(19) .
Cu1 Cu3 2.4746(5) .
Cu1 N3 2.4751(15) .
O1 Cu4 1.8355(13) .
O1 Cu5 1.8371(13) .
O1 Cu6 1.8413(12) .
O1 Cu3 1.8426(13) .
N1 C29 1.329(2) .
N1 N2 1.370(2) .
C1 C13 1.419(3) .
C1 C19 1.434(3) .
C1 Cu3 1.9072(19) .
Cu2 N2 1.9944(15) .
Cu2 N6 2.1167(15) .
Cu2 C2 2.1462(18) .
Cu2 Cu4 2.4060(5) .
Cu2 N5 2.4529(16) .
N2 C31 1.359(2) .
C2 C27 1.420(3) .
C2 C21 1.424(3) .
C2 Cu4 1.9265(18) .
Cu3 Cu4 2.8644(7) .
N3 C58 1.468(2) .
N3 C51 1.478(2) .
N3 C52 1.482(2) .
Cu4 Cu6 2.8820(5) .
N4 C63 1.351(2) .
N4 C59 1.358(2) .
N5 C45 1.464(3) .
N5 C39B 1.468(3) .
N5 C38 1.478(2) .
N5 C39A 1.748(5) .
N6 C50 1.325(2) .
N6 C46 1.353(2) .
Cu7 N11 2.0079(14) .
Cu7 N14 2.0619(14) .
Cu7 C3 2.1737(18) .
Cu7 N13 2.4224(14) .
Cu7 Cu5 2.4250(5) .
N11 C131 1.352(2) .
N11 N12 1.3783(19) .
C3 C119 1.404(3) .
C3 C113 1.432(3) .
C3 Cu5 1.9152(18) .
Cu8 N12 2.0142(14) .
Cu8 N16 2.1012(15) .
Cu8 C4 2.1361(17) .
Cu8 Cu6 2.4423(5) .
Cu8 N15 2.4774(15) .
N12 C129 1.347(2) .
C4 C121 1.411(2) .
C4 C127 1.429(2) .
C4 Cu6 1.9187(17) .
Cu5 Cu6 2.9105(5) .
N13 C145 1.460(2) .
N13 C138 1.480(2) .
N13 C139 1.482(2) .
C13 C15 1.404(3) .
C13 C14 1.507(3) .
N14 C146 1.330(2) .
N14 C150 1.334(2) .
C14 H14A 0.9800 .
C14 H14B 0.9800 .
C14 H14C 0.9800 .
N15 C158 1.466(2) .
N15 C151 1.486(2) .
N15 C152 1.501(2) .
C15 C16 1.397(3) .
C15 H15A 0.9500 .
N16 C163 1.336(2) .
N16 C159 1.343(2) .
C16 C18 1.395(3) .
C16 C17 1.526(3) .
C17 H17A 0.9800 .
C17 H17B 0.9800 .
C17 H17C 0.9800 .
C18 C19 1.376(3) .
C18 H18A 0.9500 .
C19 C20 1.520(3) .
C20 H20A 0.9800 .
C20 H20B 0.9800 .
C20 H20C 0.9800 .
C21 C23 1.395(3) .
C21 C22 1.519(3) .
C22 H22A 0.9800 .
C22 H22B 0.9800 .
C22 H22C 0.9800 .
C23 C24 1.382(3) .
C23 H23A 0.9500 .
C24 C26 1.390(3) .
C24 C25 1.532(3) .
C25 H25A 0.9800 .
C25 H25B 0.9800 .
C25 H25C 0.9800 .
C26 C27 1.393(3) .
C26 H26A 0.9500 .
C27 C28 1.507(3) .
C28 H28A 0.9800 .
C28 H28B 0.9800 .
C28 H28C 0.9800 .
C29 C30 1.403(3) .
C29 C51 1.502(3) .
C30 C31 1.395(3) .
C30 C32 1.474(2) .
C31 C38 1.506(3) .
C32 C33 1.367(3) .
C32 C37 1.400(3) .
C33 C34 1.421(3) .
C33 H33A 0.9500 .
C34 C35 1.375(4) .
C34 H34A 0.9500 .
C35 C36 1.352(4) .
C35 H35A 0.9500 .
C36 C37 1.393(3) .
C36 H36A 0.9500 .
C37 H37A 0.9500 .
C38 H38A 0.9900 .
C38 H38B 0.9900 .
C39A C40A 1.529(5) .
C39A C44A 1.531(5) .
C39A H39A 1.0000 .
C40A C41A 1.529(4) .
C40A H40A 0.9900 .
C40A H40B 0.9900 .
C41A C42A 1.527(5) .
C41A H41A 0.9900 .
C41A H41D 0.9900 .
C42A C43A 1.529(5) .
C42A H42A 0.9900 .
C42A H42B 0.9900 .
C43A C44A 1.529(4) .
C43A H43A 0.9900 .
C43A H43B 0.9900 .
C44A H44A 0.9900 .
C44A H44B 0.9900 .
C39B C40B 1.526(3) .
C39B C44B 1.535(3) .
C39B H39B 1.0000 .
C40B C41B 1.529(3) .
C40B H40C 0.9900 .
C40B H40D 0.9900 .
C41B C42B 1.520(3) .
C41B H41B 0.9900 .
C41B H41C 0.9900 .
C42B C43B 1.523(3) .
C42B H42C 0.9900 .
C42B H42D 0.9900 .
C43B C44B 1.537(3) .
C43B H43C 0.9900 .
C43B H43D 0.9900 .
C44B H44C 0.9900 .
C44B H44D 0.9900 .
C45 C46 1.499(3) .
C45 H45A 0.9900 .
C45 H45B 0.9900 .
C46 C47 1.380(3) .
C47 C48 1.395(3) .
C47 H47A 0.9500 .
C48 C49 1.372(3) .
C48 H48A 0.9500 .
C49 C50 1.377(3) .
C49 H49A 0.9500 .
C50 H50A 0.9500 .
C51 H51A 0.9900 .
C51 H51B 0.9900 .
C52 C57 1.519(3) .
C52 C53 1.526(3) .
C52 H52A 1.0000 .
C53 C54 1.540(3) .
C53 H53A 0.9900 .
C53 H53B 0.9900 .
C54 C55 1.478(4) .
C54 H54A 0.9900 .
C54 H54B 0.9900 .
C55 C56 1.541(3) .
C55 H55A 0.9900 .
C55 H55B 0.9900 .
C56 C57 1.536(3) .
C56 H56A 0.9900 .
C56 H56B 0.9900 .
C57 H57A 0.9900 .
C57 H57B 0.9900 .
C58 C59 1.481(3) .
C58 H58A 0.9900 .
C58 H58B 0.9900 .
C59 C60 1.391(3) .
C60 C61 1.388(3) .
C60 H60A 0.9500 .
C61 C62 1.367(3) .
C61 H61A 0.9500 .
C62 C63 1.367(3) .
C62 H62A 0.9500 .
C63 H63A 0.9500 .
C113 C115 1.391(3) .
C113 C114 1.504(3) .
C114 H11A 0.9800 .
C114 H11B 0.9800 .
C114 H11C 0.9800 .
C115 C116 1.380(3) .
C115 H11D 0.9500 .
C116 C118 1.391(3) .
C116 C117 1.527(3) .
C117 H11E 0.9800 .
C117 H11F 0.9800 .
C117 H11G 0.9800 .
C118 C119 1.407(3) .
C118 H11H 0.9500 .
C119 C120 1.517(3) .
C120 H12A 0.9800 .
C120 H12B 0.9800 .
C120 H12C 0.9800 .
C121 C123 1.386(3) .
C121 C122 1.521(3) .
C122 H12D 0.9800 .
C122 H12E 0.9800 .
C122 H12F 0.9800 .
C123 C124 1.401(3) .
C123 H12G 0.9500 .
C124 C126 1.364(3) .
C124 C125 1.524(3) .
C125 H12H 0.9800 .
C125 H12I 0.9800 .
C125 H12J 0.9800 .
C126 C127 1.405(3) .
C126 H12K 0.9500 .
C127 C128 1.495(3) .
C128 H12L 0.9800 .
C128 H12M 0.9800 .
C128 H12N 0.9800 .
C129 C130 1.397(2) .
C129 C151 1.506(2) .
C130 C131 1.400(2) .
C130 C132 1.485(2) .
C131 C138 1.496(2) .
C132 C133 1.388(3) .
C132 C137 1.406(3) .
C133 C134 1.391(3) .
C133 H13A 0.9500 .
C134 C135 1.358(3) .
C134 H13B 0.9500 .
C135 C136 1.388(3) .
C135 H13C 0.9500 .
C136 C137 1.389(3) .
C136 H13D 0.9500 .
C137 H13E 0.9500 .
C138 H13F 0.9900 .
C138 H13G 0.9900 .
C139 C144 1.512(3) .
C139 C140 1.542(3) .
C139 H13H 1.0000 .
C140 C141 1.546(3) .
C140 H14D 0.9900 .
C140 H14E 0.9900 .
C141 C142 1.532(3) .
C141 H14F 0.9900 .
C141 H14G 0.9900 .
C142 C143 1.523(3) .
C142 H14H 0.9900 .
C142 H14I 0.9900 .
C143 C144 1.528(3) .
C143 H14J 0.9900 .
C143 H14K 0.9900 .
C144 H14L 0.9900 .
C144 H14M 0.9900 .
C145 C146 1.513(2) .
C145 H14N 0.9900 .
C145 H14O 0.9900 .
C146 C147 1.396(3) .
C147 C148 1.387(3) .
C147 H14P 0.9500 .
C148 C149 1.373(3) .
C148 H14Q 0.9500 .
C149 C150 1.376(3) .
C149 H14R 0.9500 .
C150 H15B 0.9500 .
C151 H15C 0.9900 .
C151 H15D 0.9900 .
C152 C157 1.519(3) .
C152 C153 1.534(3) .
C152 H15E 1.0000 .
C153 C154 1.529(3) .
C153 H15F 0.9900 .
C153 H15G 0.9900 .
C154 C155 1.534(3) .
C154 H15H 0.9900 .
C154 H15I 0.9900 .
C155 C156 1.505(3) .
C155 H15J 0.9900 .
C155 H15K 0.9900 .
C156 C157 1.541(3) .
C156 H15L 0.9900 .
C156 H15M 0.9900 .
C157 H15N 0.9900 .
C157 H15O 0.9900 .
C158 C159 1.504(2) .
C158 H15P 0.9900 .
C158 H15Q 0.9900 .
C159 C160 1.396(3) .
C160 C161 1.362(3) .
C160 H16A 0.9500 .
C161 C162 1.379(3) .
C161 H16B 0.9500 .
C162 C163 1.367(3) .
C162 H16C 0.9500 .
C163 H16D 0.9500 .
Cu1_1 N1_1 2.0021(14) .
Cu1_1 N4_1 2.0720(15) .
Cu1_1 C1_1 2.1299(18) .
Cu1_1 Cu3_1 2.4429(5) .
Cu1_1 N3_1 2.4944(15) .
O1_1 Cu3_1 1.8461(3) .
O1_1 Cu3_1 1.8461(3) 16_665
O1_1 Cu3_1 1.8461(3) 11_565
O1_1 Cu3_1 1.8461(3) 6_464
N1_1 C29_1 1.350(2) .
N1_1 N1_1 1.364(3) 6_464
C1_1 C13_1 1.415(3) .
C1_1 C19_1 1.422(3) .
C1_1 Cu3_1 1.9319(19) .
Cu3_1 Cu3_1 2.8282(6) 6_464
N3_1 C39B_1 1.397(5) .
N3_1 C38_1 1.486(2) .
N3_1 C45_1 1.486(2) .
N3_1 C39A_1 1.496(2) .
N4_1 C50_1 1.336(2) .
N4_1 C46_1 1.348(2) .
C13_1 C15_1 1.414(3) .
C13_1 C14_1 1.506(3) .
C14_1 H14S_1 0.9800 .
C14_1 H14T_1 0.9800 .
C14_1 H14U_1 0.9800 .
C15_1 C16_1 1.379(3) .
C15_1 H15R_1 0.9500 .
C16_1 C18_1 1.395(3) .
C16_1 C17_1 1.564(3) .
C17_1 H17D_1 0.9800 .
C17_1 H17E_1 0.9800 .
C17_1 H17F_1 0.9800 .
C18_1 C19_1 1.406(3) .
C18_1 H18B_1 0.9500 .
C19_1 C20_1 1.511(3) .
C20_1 H20D_1 0.9800 .
C20_1 H20E_1 0.9800 .
C20_1 H20F_1 0.9800 .
C29_1 C30_1 1.407(2) .
C29_1 C38_1 1.494(2) .
C30_1 C29_1 1.407(2) 6_464
C30_1 C32_1 1.464(3) .
C32_1 C33_1 1.403(2) .
C32_1 C33_1 1.403(2) 6_464
C33_1 C34_1 1.393(3) .
C33_1 H33B_1 0.9500 .
C34_1 C35_1 1.364(3) .
C34_1 H34B_1 0.9500 .
C35_1 C34_1 1.364(3) 6_464
C35_1 H35B_1 0.9500 .
C38_1 H38C_1 0.9900 .
C38_1 H38D_1 0.9900 .
C39A_1 C44A_1 1.525(3) .
C39A_1 C40A_1 1.537(3) .
C39A_1 H39C_1 1.0000 .
C40A_1 C41A_1 1.529(3) .
C40A_1 H40E_1 0.9900 .
C40A_1 H40F_1 0.9900 .
C41A_1 C42A_1 1.518(3) .
C41A_1 H41E_1 0.9900 .
C41A_1 H41F_1 0.9900 .
C42A_1 C43A_1 1.528(3) .
C42A_1 H42E_1 0.9900 .
C42A_1 H42F_1 0.9900 .
C43A_1 C44A_1 1.531(3) .
C43A_1 H43E_1 0.9900 .
C43A_1 H43F_1 0.9900 .
C44A_1 H44E_1 0.9900 .
C44A_1 H44F_1 0.9900 .
C39B_1 C44B_1 1.526(5) .
C39B_1 C40B_1 1.528(5) .
C39B_1 H39D_1 1.0000 .
C40B_1 C41B_1 1.530(4) .
C40B_1 H40G_1 0.9900 .
C40B_1 H40H_1 0.9900 .
C41B_1 C42B_1 1.529(5) .
C41B_1 H41G_1 0.9900 .
C41B_1 H41H_1 0.9900 .
C42B_1 C43B_1 1.532(5) .
C42B_1 H42G_1 0.9900 .
C42B_1 H42H_1 0.9900 .
C43B_1 C44B_1 1.531(4) .
C43B_1 H43G_1 0.9900 .
C43B_1 H43H_1 0.9900 .
C44B_1 H44G_1 0.9900 .
C44B_1 H44H_1 0.9900 .
C45_1 C46_1 1.519(3) .
C45_1 H45C_1 0.9900 .
C45_1 H45D_1 0.9900 .
C46_1 C47_1 1.375(3) .
C47_1 C48_1 1.358(3) .
C47_1 H47B_1 0.9500 .
C48_1 C49_1 1.403(3) .
C48_1 H48B_1 0.9500 .
C49_1 C50_1 1.392(3) .
C49_1 H49B_1 0.9500 .
C50_1 H50B_1 0.9500 .
C1A_5 C2A_5 1.516(3) .
C1A_5 H1AA_5 0.9800 .
C1A_5 H1AB_5 0.9800 .
C1A_5 H1AC_5 0.9800 .
C2A_5 O3_5 1.442(3) .
C2A_5 H2AA_5 0.9900 .
C2A_5 H2AB_5 0.9900 .
C1_5 C2_5 1.504(4) .
C1_5 H1A_5 0.9800 .
C1_5 H1B_5 0.9800 .
C1_5 H1C_5 0.9800 .
C2_5 O3_5 1.434(3) .
C2_5 H2A_5 0.9900 .
C2_5 H2B_5 0.9900 .
O3_5 C4_5 1.438(3) .
C4_5 C5_5 1.502(3) .
C4_5 H4A_5 0.9900 .
C4_5 H4B_5 0.9900 .
C5_5 H5A_5 0.9800 .
C5_5 H5B_5 0.9800 .
C5_5 H5C_5 0.9800 .
C1A_3 C2A_3 1.503(3) .
C1A_3 H1AD_3 0.9800 .
C1A_3 H1AE_3 0.9800 .
C1A_3 H1AF_3 0.9800 .
C2A_3 O3_3 1.447(3) .
C2A_3 H2AC_3 0.9900 .
C2A_3 H2AD_3 0.9900 .
C1_3 C2_3 1.506(3) .
C1_3 H1D_3 0.9800 .
C1_3 H1E_3 0.9800 .
C1_3 H1F_3 0.9800 .
C2_3 O3_3 1.424(3) .
C2_3 H2C_3 0.9900 .
C2_3 H2D_3 0.9900 .
O3_3 C4_3 1.415(3) .
C4_3 C5_3 1.494(3) .
C4_3 H4C_3 0.9900 .
C4_3 H4D_3 0.9900 .
C5_3 H5D_3 0.9800 .
C5_3 H5E_3 0.9800 .
C5_3 H5F_3 0.9800 .
C1A_2 C2A_2 1.507(4) .
C1A_2 H1AG_2 0.9800 .
C1A_2 H1AH_2 0.9800 .
C1A_2 H1AI_2 0.9800 .
C2A_2 O3_2 1.433(3) .
C2A_2 H2AE_2 0.9900 .
C2A_2 H2AF_2 0.9900 .
C1_2 C2_2 1.507(4) .
C1_2 H1G_2 0.9800 .
C1_2 H1H_2 0.9800 .
C1_2 H1I_2 0.9800 .
C2_2 O3_2 1.443(2) .
C2_2 H2E_2 0.9900 .
C2_2 H2F_2 0.9900 .
O3_2 C4_2 1.439(3) .
C4_2 C5_2 1.512(3) .
C4_2 H4E_2 0.9900 .
C4_2 H4F_2 0.9900 .
C5_2 H5G_2 0.9800 .
C5_2 H5H_2 0.9800 .
C5_2 H5I_2 0.9800 .
C1_4 C2_4 1.505(3) .
C1_4 H1J_4 0.9800 .
C1_4 H1K_4 0.9800 .
C1_4 H1L_4 0.9800 .
C2_4 O3_4 1.431(3) .
C2_4 H2G_4 0.9900 .
C2_4 H2H_4 0.9900 .
O3_4 C4_4 1.450(3) .
C4_4 C5_4 1.501(3) .
C4_4 H4G_4 0.9900 .
C4_4 H4H_4 0.9900 .
C5_4 H5J_4 0.9800 .
C5_4 H5K_4 0.9800 .
C5_4 H5L_4 0.9800 .
C1_6 C2_6 1.509(3) .
C1_6 H1M_6 0.9800 .
C1_6 H1N_6 0.9800 .
C1_6 H1O_6 0.9800 .
C2_6 O3_6 1.418(3) .
C2_6 H2I_6 0.9900 .
C2_6 H2J_6 0.9900 .
O3_6 C4_6 1.427(3) .
C4_6 C5_6 1.503(4) .
C4_6 H4I_6 0.9900 .
C4_6 H4J_6 0.9900 .
C5_6 H5M_6 0.9800 .
C5_6 H5N_6 0.9800 .
C5_6 H5O_6 0.9800 .
